data_7030862
loop_
_publ_author_name
'Bortoluzzi, Marco'
'Ciabatti, Iacopo'
'Femoni, Cristina'
'Funaioli, Tiziana'
'Hayatifar, Mohammad'
'Iapalucci, Maria Carmela'
'Longoni, Giuliano'
'Zacchini, Stefano'

_publ_section_title
;
 Homoleptic and heteroleptic Au(i) complexes containing the new
 [Co5C(CO)12](-) cluster as ligand.
;
_journal_issue 25
_journal_name_full 'Dalton transactions (Cambridge, England : 2003)'
_journal_page_first 9633
_journal_page_last 9646
_journal_paper_doi 10.1039/c4dt00854e
_journal_volume 43
_journal_year 2014
_chemical_formula_sum 'C73 H60 Au3 Co5 O12 P3'
_chemical_formula_weight 2107.67
_chemical_name_systematic
; 
 ? 
;
_space_group_IT_number 2
_symmetry_cell_setting triclinic
_symmetry_space_group_name_Hall '-P 1'
_symmetry_space_group_name_H-M 'P -1'
_atom_sites_solution_hydrogens geom
_atom_sites_solution_primary direct
_atom_sites_solution_secondary difmap
_audit_creation_method SHELXL-97
_cell_angle_alpha 84.412(5)
_cell_angle_beta 73.871(4)
_cell_angle_gamma 87.122(3)
_cell_formula_units_Z 2
_cell_length_a 12.664(3)
_cell_length_b 14.253(4)
_cell_length_c 22.125(7)
_cell_measurement_reflns_used 9784
_cell_measurement_temperature 298(2)
_cell_measurement_theta_max 27.043
_cell_measurement_theta_min 2.1765
_cell_volume 3817.0(19)
_computing_cell_refinement 'APEX2 (Bruker AXS, 2006)'
_computing_data_collection 'APEX2 (Bruker AXS, 2006)'
_computing_data_reduction 'SAINT (Bruker AXS, 2004)'
_computing_molecular_graphics 'SCHAKAL99 (Keller, 1999)'
_computing_publication_material 'XCIF (Bruker AXS, 2001)'
_computing_structure_refinement 'SHELXL-97 (Sheldrick, 1997)'
_computing_structure_solution 'SHELXS-97 (Sheldrick, 1990)'
_diffrn_ambient_temperature 298(2)
_diffrn_measured_fraction_theta_full 0.967
_diffrn_measured_fraction_theta_max 0.967
_diffrn_measurement_device_type 'CCD area detector'
_diffrn_measurement_method 'phi and omega scans'
_diffrn_radiation_monochromator graphite
_diffrn_radiation_source 'fine-focus sealed tube'
_diffrn_radiation_type MoK\a
_diffrn_radiation_wavelength 0.71073
_diffrn_reflns_av_R_equivalents 0.0920
_diffrn_reflns_av_unetI/netI 0.1115
_diffrn_reflns_limit_h_max 15
_diffrn_reflns_limit_h_min -15
_diffrn_reflns_limit_k_max 16
_diffrn_reflns_limit_k_min -16
_diffrn_reflns_limit_l_max 26
_diffrn_reflns_limit_l_min -26
_diffrn_reflns_number 31443
_diffrn_reflns_theta_full 25.03
_diffrn_reflns_theta_max 25.03
_diffrn_reflns_theta_min 1.44
_exptl_absorpt_coefficient_mu 6.919
_exptl_absorpt_correction_T_max 0.5166
_exptl_absorpt_correction_T_min 0.4234
_exptl_absorpt_correction_type empirical
_exptl_absorpt_process_details
;
 Data were corrected for Lorentz polarization and absorption
 effects (empirical absorption corrections SADABS).
 R(int) = 0.1666 (selected reflections only, before parameter refinement)
 R(int) = 0.0810 (selected reflections only, after parameter refinement)
;
_exptl_crystal_colour brown
_exptl_crystal_density_diffrn 1.834
_exptl_crystal_density_method 'not measured'
_exptl_crystal_description plate
_exptl_crystal_F_000 2022
_exptl_crystal_size_max 0.15
_exptl_crystal_size_mid 0.13
_exptl_crystal_size_min 0.11
_refine_diff_density_max 2.507
_refine_diff_density_min -3.158
_refine_diff_density_rms 0.331
_refine_ls_extinction_method none
_refine_ls_goodness_of_fit_ref 1.061
_refine_ls_hydrogen_treatment constr
_refine_ls_matrix_type full
_refine_ls_number_parameters 729
_refine_ls_number_reflns 13027
_refine_ls_number_restraints 255
_refine_ls_restrained_S_all 1.061
_refine_ls_R_factor_all 0.1298
_refine_ls_R_factor_gt 0.0856
_refine_ls_shift/su_max 0.001
_refine_ls_shift/su_mean 0.000
_refine_ls_structure_factor_coef Fsqd
_refine_ls_weighting_details 'calc w=1/[\s^2^(Fo^2^)+(0.1727P)^2^+0.0000P] where P=(Fo^2^+2Fc^2^)/3'
_refine_ls_weighting_scheme calc
_refine_ls_wR_factor_gt 0.2329
_refine_ls_wR_factor_ref 0.2814
_reflns_number_gt 8443
_reflns_number_total 13027
_reflns_threshold_expression >2sigma(I)
_cod_data_source_file c4dt00854e2.cif
_cod_data_source_block 5
_cod_depositor_comments
;
The following automatic conversions were performed:

'_symmetry_cell_setting' value 'Triclinic' changed to 'triclinic'
according to
/usr/data/users/saulius/crontab/automatic-downloads/rss-feeds/RSC/lib/dictionaries/cif_core.dic
dictionary named 'cif_core.dic' version 2.4.2 from 2011-04-26.

Automatic conversion script
Id: cif_fix_values 2281 2013-09-26 08:29:07Z andrius 

 Adding full bibliography for 7030858--7030862.cif.
;
_cod_original_sg_symbol_H-M P-1
_cod_database_code 7030862

loop_
_symmetry_equiv_pos_as_xyz
'x, y, z'
'-x, -y, -z'

loop_
_atom_site_label
_atom_site_type_symbol
_atom_site_fract_x
_atom_site_fract_y
_atom_site_fract_z
_atom_site_U_iso_or_equiv
_atom_site_adp_type
_atom_site_occupancy
_atom_site_symmetry_multiplicity
_atom_site_calc_flag
_atom_site_refinement_flags
_atom_site_disorder_assembly
_atom_site_disorder_group
Au1 Au 0.89471(5) 0.54825(4) 0.31897(3) 0.0489(2) Uani 1 1 d . . .
Au2 Au 0.74981(5) 0.53468(4) 0.22561(3) 0.0498(2) Uani 1 1 d . . .
Au3 Au 0.71105(5) 0.72029(5) 0.17324(3) 0.0503(2) Uani 1 1 d . . .
Co1 Co 0.85765(18) 0.81574(15) 0.25373(12) 0.0488(6) Uani 1 1 d . . .
Co2 Co 0.91231(16) 0.66482(15) 0.19374(11) 0.0441(5) Uani 1 1 d . . .
Co3 Co 0.71158(16) 0.68856(15) 0.29044(10) 0.0422(5) Uani 1 1 d . . .
Co4 Co 0.83179(18) 0.73002(17) 0.36120(11) 0.0501(6) Uani 1 1 d . . .
Co5 Co 1.01336(17) 0.71207(16) 0.26860(11) 0.0467(6) Uani 1 1 d . . .
C1 C 0.8655(11) 0.6805(10) 0.2824(7) 0.034(3) Uani 1 1 d U . .
C2 C 0.8314(18) 0.9176(15) 0.2139(8) 0.067(5) Uani 1 1 d U . .
C3 C 1.0114(15) 0.8480(15) 0.2397(11) 0.072(6) Uani 1 1 d . . .
C4 C 0.8129(16) 0.8612(14) 0.3368(9) 0.065(5) Uani 1 1 d . . .
C5 C 0.9331(14) 0.7519(14) 0.1282(12) 0.070(6) Uani 1 1 d . . .
C6 C 0.6262(17) 0.7896(15) 0.2840(10) 0.072(5) Uani 1 1 d U . .
C7 C 1.1255(17) 0.7073(17) 0.3007(10) 0.078(6) Uani 1 1 d . . .
C8 C 0.9170(18) 0.7351(18) 0.4108(12) 0.088(8) Uani 1 1 d . . .
C9 C 0.7056(15) 0.7086(14) 0.4156(9) 0.058(5) Uani 1 1 d U . .
C10 C 1.0829(14) 0.6763(12) 0.1910(9) 0.054(4) Uani 1 1 d . . .
C11 C 0.9528(16) 0.5681(14) 0.1493(10) 0.070(5) Uani 1 1 d U . .
C12 C 0.6107(13) 0.6077(13) 0.3272(10) 0.061(5) Uani 1 1 d . . .
O2 O 0.8132(15) 0.9936(13) 0.1878(9) 0.102(5) Uani 1 1 d U . .
O3 O 1.0676(11) 0.9087(10) 0.2271(8) 0.082(4) Uani 1 1 d U . .
O4 O 0.7891(13) 0.9318(11) 0.3613(8) 0.093(5) Uani 1 1 d U . .
O5 O 0.9591(12) 0.8020(12) 0.0869(8) 0.084(4) Uani 1 1 d U . .
O6 O 0.5649(15) 0.8516(13) 0.2868(9) 0.107(5) Uani 1 1 d U . .
O7 O 1.2005(14) 0.7017(13) 0.3207(9) 0.103(5) Uani 1 1 d U . .
O8 O 0.9682(16) 0.7399(14) 0.4442(9) 0.111(6) Uani 1 1 d U . .
O9 O 0.6249(13) 0.7017(12) 0.4541(8) 0.096(5) Uani 1 1 d U . .
O10 O 1.1615(10) 0.6663(10) 0.1497(7) 0.074(4) Uani 1 1 d U . .
O11 O 0.9928(13) 0.5059(12) 0.1199(9) 0.106(5) Uani 1 1 d U . .
O12 O 0.5416(11) 0.5569(10) 0.3588(7) 0.083(4) Uani 1 1 d U . .
P1 P 0.9296(3) 0.4032(3) 0.3621(2) 0.0500(11) Uani 1 1 d . . .
C101 C 1.0543(9) 0.3980(8) 0.3882(6) 0.052(4) Uani 1 1 d G . .
C102 C 1.0801(11) 0.4789(8) 0.4110(8) 0.090(8) Uani 1 1 d G . .
H102 H 1.0339 0.5321 0.4128 0.108 Uiso 1 1 calc R . .
C103 C 1.1748(12) 0.4804(10) 0.4309(8) 0.108(8) Uani 1 1 d GU . .
H103 H 1.1920 0.5346 0.4461 0.130 Uiso 1 1 calc R . .
C104 C 1.2437(10) 0.4010(12) 0.4281(8) 0.091(7) Uani 1 1 d GU . .
H104 H 1.3071 0.4020 0.4415 0.109 Uiso 1 1 calc R . .
C105 C 1.2179(10) 0.3201(10) 0.4053(8) 0.094(7) Uani 1 1 d GU . .
H105 H 1.2641 0.2669 0.4035 0.113 Uiso 1 1 calc R . .
C106 C 1.1232(11) 0.3186(8) 0.3854(7) 0.077(6) Uani 1 1 d G . .
H106 H 1.1060 0.2645 0.3702 0.093 Uiso 1 1 calc R . .
C107 C 0.8222(8) 0.3661(8) 0.4344(5) 0.052(4) Uani 1 1 d GU . .
C108 C 0.8424(9) 0.2934(8) 0.4767(6) 0.060(4) Uani 1 1 d GU . .
H108 H 0.9105 0.2621 0.4682 0.072 Uiso 1 1 calc R . .
C109 C 0.7608(12) 0.2674(9) 0.5315(6) 0.102(8) Uani 1 1 d G . .
H109 H 0.7743 0.2187 0.5598 0.122 Uiso 1 1 calc R . .
C110 C 0.6591(10) 0.3141(11) 0.5441(5) 0.082(6) Uani 1 1 d G . .
H110 H 0.6045 0.2967 0.5808 0.098 Uiso 1 1 calc R . .
C111 C 0.6389(8) 0.3868(10) 0.5018(7) 0.082(7) Uani 1 1 d G . .
H111 H 0.5708 0.4181 0.5102 0.098 Uiso 1 1 calc R . .
C112 C 0.7205(9) 0.4128(8) 0.4470(6) 0.063(5) Uani 1 1 d G . .
H112 H 0.7070 0.4615 0.4187 0.075 Uiso 1 1 calc R . .
C113 C 0.9501(10) 0.3102(9) 0.3092(6) 0.059(5) Uani 1 1 d G . .
C114 C 1.0156(11) 0.3298(9) 0.2479(7) 0.074(6) Uani 1 1 d G . .
H114 H 1.0421 0.3902 0.2345 0.089 Uiso 1 1 calc R . .
C115 C 1.0414(13) 0.2592(13) 0.2066(6) 0.125(10) Uani 1 1 d GU . .
H115 H 1.0852 0.2724 0.1656 0.150 Uiso 1 1 calc R . .
C116 C 1.0018(15) 0.1690(11) 0.2267(8) 0.120(10) Uani 1 1 d GU . .
H116 H 1.0191 0.1218 0.1991 0.143 Uiso 1 1 calc R . .
C117 C 0.9364(14) 0.1494(9) 0.2881(9) 0.121(10) Uani 1 1 d GU . .
H117 H 0.9099 0.0890 0.3015 0.145 Uiso 1 1 calc R . .
C118 C 0.9105(12) 0.2200(11) 0.3293(6) 0.091(7) Uani 1 1 d GU . .
H118 H 0.8667 0.2068 0.3704 0.110 Uiso 1 1 calc R . .
P2 P 0.6624(4) 0.4034(3) 0.2111(2) 0.0526(12) Uani 1 1 d . . .
C201 C 0.6507(12) 0.3042(9) 0.2678(7) 0.063(5) Uani 1 1 d G . .
C202 C 0.6139(14) 0.3230(9) 0.3308(7) 0.097(7) Uani 1 1 d GU . .
H202 H 0.6005 0.3849 0.3413 0.116 Uiso 1 1 calc R . .
C203 C 0.5971(15) 0.2492(13) 0.3781(6) 0.111(8) Uani 1 1 d GU . .
H203 H 0.5725 0.2617 0.4203 0.133 Uiso 1 1 calc R . .
C204 C 0.6171(15) 0.1566(11) 0.3624(8) 0.117(9) Uani 1 1 d GU . .
H204 H 0.6059 0.1072 0.3941 0.141 Uiso 1 1 calc R . .
C205 C 0.6540(15) 0.1379(8) 0.2994(9) 0.113(9) Uani 1 1 d GU . .
H205 H 0.6674 0.0759 0.2889 0.135 Uiso 1 1 calc R . .
C206 C 0.6707(13) 0.2117(10) 0.2521(7) 0.091(7) Uani 1 1 d G . .
H206 H 0.6954 0.1991 0.2099 0.109 Uiso 1 1 calc R . .
C207 C 0.7194(9) 0.3523(9) 0.1362(5) 0.057(5) Uani 1 1 d G . .
C208 C 0.8328(8) 0.3392(10) 0.1149(6) 0.079(7) Uani 1 1 d G . .
H208 H 0.8774 0.3557 0.1390 0.095 Uiso 1 1 calc R . .
C209 C 0.8794(8) 0.3015(10) 0.0575(7) 0.089(7) Uani 1 1 d G . .
H209 H 0.9552 0.2928 0.0433 0.107 Uiso 1 1 calc R . .
C210 C 0.8126(12) 0.2769(10) 0.0215(5) 0.080(6) Uani 1 1 d G . .
H210 H 0.8438 0.2517 -0.0169 0.095 Uiso 1 1 calc R . .
C211 C 0.6993(11) 0.2900(10) 0.0428(6) 0.081(7) Uani 1 1 d G . .
H211 H 0.6546 0.2735 0.0187 0.098 Uiso 1 1 calc R . .
C212 C 0.6527(8) 0.3277(9) 0.1001(6) 0.062(5) Uani 1 1 d G . .
H212 H 0.5768 0.3364 0.1144 0.075 Uiso 1 1 calc R . .
C213 C 0.5217(8) 0.4357(9) 0.2116(6) 0.044(4) Uani 1 1 d G . .
C214 C 0.4987(10) 0.5220(9) 0.1823(7) 0.091(8) Uani 1 1 d G . .
H214 H 0.5553 0.5630 0.1625 0.109 Uiso 1 1 calc R . .
C215 C 0.3910(13) 0.5471(9) 0.1827(8) 0.107(10) Uani 1 1 d G . .
H215 H 0.3756 0.6048 0.1632 0.129 Uiso 1 1 calc R . .
C216 C 0.3064(9) 0.4858(12) 0.2124(9) 0.096(7) Uani 1 1 d GU . .
H216 H 0.2343 0.5026 0.2127 0.115 Uiso 1 1 calc R . .
C217 C 0.3295(9) 0.3995(11) 0.2416(8) 0.119(9) Uani 1 1 d GU . .
H217 H 0.2728 0.3586 0.2615 0.143 Uiso 1 1 calc R . .
C218 C 0.4371(11) 0.3744(9) 0.2413(7) 0.090(7) Uani 1 1 d GU . .
H218 H 0.4526 0.3167 0.2608 0.108 Uiso 1 1 calc R . .
P3 P 0.6586(3) 0.7656(3) 0.0839(2) 0.0440(10) Uani 1 1 d . . .
C301 C 0.7456(9) 0.8582(7) 0.0352(6) 0.051(4) Uani 1 1 d G . .
C302 C 0.7506(10) 0.9406(9) 0.0631(6) 0.060(5) Uani 1 1 d G . .
H302 H 0.7066 0.9485 0.1036 0.072 Uiso 1 1 calc R . .
C303 C 0.8215(11) 1.0112(7) 0.0302(8) 0.092(8) Uani 1 1 d G . .
H303 H 0.8249 1.0663 0.0488 0.110 Uiso 1 1 calc R . .
C304 C 0.8874(11) 0.9994(10) -0.0304(8) 0.104(8) Uani 1 1 d GU . .
H304 H 0.9348 1.0466 -0.0524 0.125 Uiso 1 1 calc R . .
C305 C 0.8823(12) 0.9170(13) -0.0582(6) 0.125(10) Uani 1 1 d GU . .
H305 H 0.9263 0.9091 -0.0988 0.150 Uiso 1 1 calc R . .
C306 C 0.8114(12) 0.8464(9) -0.0254(6) 0.093(7) Uani 1 1 d G . .
H306 H 0.8080 0.7912 -0.0440 0.111 Uiso 1 1 calc R . .
C307 C 0.5208(7) 0.8150(8) 0.0965(5) 0.044(4) Uani 1 1 d G . .
C308 C 0.4893(9) 0.8615(8) 0.0458(5) 0.067(6) Uani 1 1 d G . .
H308 H 0.5400 0.8693 0.0063 0.081 Uiso 1 1 calc R . .
C309 C 0.3821(10) 0.8961(8) 0.0542(6) 0.068(6) Uani 1 1 d G . .
H309 H 0.3610 0.9272 0.0203 0.082 Uiso 1 1 calc R . .
C310 C 0.3064(7) 0.8843(10) 0.1133(7) 0.089(7) Uani 1 1 d G . .
H310 H 0.2347 0.9075 0.1189 0.107 Uiso 1 1 calc R . .
C311 C 0.3379(8) 0.8379(9) 0.1640(5) 0.079(6) Uani 1 1 d G . .
H311 H 0.2873 0.8300 0.2035 0.095 Uiso 1 1 calc R . .
C312 C 0.4451(9) 0.8032(7) 0.1556(5) 0.066(5) Uani 1 1 d G . .
H312 H 0.4662 0.7722 0.1895 0.079 Uiso 1 1 calc R . .
C313 C 0.6727(10) 0.6680(8) 0.0352(6) 0.047(4) Uani 1 1 d GU . .
C314 C 0.7642(10) 0.6083(10) 0.0312(7) 0.073(6) Uani 1 1 d G . .
H314 H 0.8121 0.6167 0.0553 0.088 Uiso 1 1 calc R . .
C315 C 0.7840(12) 0.5361(11) -0.0087(8) 0.121(11) Uani 1 1 d G . .
H315 H 0.8452 0.4962 -0.0114 0.146 Uiso 1 1 calc R . .
C316 C 0.7124(15) 0.5236(10) -0.0447(8) 0.106(9) Uani 1 1 d G . .
H316 H 0.7257 0.4753 -0.0714 0.128 Uiso 1 1 calc R . .
C317 C 0.6209(14) 0.5833(12) -0.0407(8) 0.111(9) Uani 1 1 d GU . .
H317 H 0.5730 0.5749 -0.0647 0.133 Uiso 1 1 calc R . .
C318 C 0.6011(11) 0.6555(10) -0.0007(8) 0.110(10) Uani 1 1 d G . .
H318 H 0.5399 0.6954 0.0020 0.132 Uiso 1 1 calc R . .
O601 O 0.315(4) 0.101(4) 0.229(3) 0.34(2) Uiso 1 1 d DU . .
C602 C 0.323(4) 0.152(5) 0.169(3) 0.29(2) Uiso 1 1 d DU . .
H60A H 0.2936 0.2160 0.1743 0.352 Uiso 1 1 calc R . .
H60B H 0.2808 0.1214 0.1463 0.352 Uiso 1 1 calc R . .
C603 C 0.442(4) 0.155(3) 0.131(2) 0.222(19) Uiso 1 1 d DU . .
H60C H 0.4756 0.2127 0.1358 0.266 Uiso 1 1 calc R . .
H60D H 0.4493 0.1514 0.0862 0.266 Uiso 1 1 calc RD . .
C604 C 0.492(4) 0.069(4) 0.159(3) 0.236(19) Uiso 1 1 d DU . .
H60E H 0.5704 0.0757 0.1534 0.284 Uiso 1 1 calc R . .
H60F H 0.4803 0.0119 0.1414 0.284 Uiso 1 1 calc R . .
C605 C 0.425(5) 0.073(5) 0.227(3) 0.29(2) Uiso 1 1 d DU . .
H60G H 0.4263 0.0114 0.2498 0.343 Uiso 1 1 calc R . .
H60H H 0.4571 0.1175 0.2471 0.343 Uiso 1 1 calc R . .
C701 C 0.034(12) 0.029(14) 0.498(7) 0.38(7) Uiso 0.50 1 d PDU A -1
H70A H -0.0445 0.0335 0.5104 0.572 Uiso 0.50 1 calc PR A -1
H70B H 0.0643 0.0881 0.5005 0.572 Uiso 0.50 1 calc PR A -1
H70C H 0.0588 -0.0191 0.5246 0.572 Uiso 0.50 1 calc PR A -1
C702 C 0.073(10) 0.003(11) 0.429(7) 0.38(6) Uiso 0.50 1 d PDU A -1
H70D H 0.0684 -0.0651 0.4291 0.462 Uiso 0.50 1 calc PR A -1
H70E H 0.0248 0.0328 0.4059 0.462 Uiso 0.50 1 calc PR A -1
C703 C 0.191(9) 0.032(12) 0.397(5) 0.41(5) Uiso 0.50 1 d PDU A -1
H70F H 0.1898 0.0862 0.3670 0.488 Uiso 0.50 1 calc PR A -1
H70G H 0.2298 -0.0194 0.3727 0.488 Uiso 0.50 1 calc PR A -1
C704 C 0.254(8) 0.055(8) 0.443(7) 0.40(5) Uiso 0.50 1 d PDU A -1
H70H H 0.2105 0.0384 0.4856 0.484 Uiso 0.50 1 calc PR A -1
H70I H 0.2658 0.1225 0.4381 0.484 Uiso 0.50 1 calc PR A -1
C705 C 0.366(10) 0.003(13) 0.431(7) 0.42(6) Uiso 0.50 1 d PDU A -1
H70J H 0.3554 -0.0636 0.4280 0.510 Uiso 0.50 1 calc PR A -1
H70K H 0.4141 0.0277 0.3914 0.510 Uiso 0.50 1 calc PR A -1
C706 C 0.420(12) 0.011(13) 0.484(8) 0.45(8) Uiso 0.50 1 d PDU A -1
H70L H 0.4811 -0.0331 0.4798 0.668 Uiso 0.50 1 calc PR A -1
H70M H 0.3678 -0.0021 0.5242 0.668 Uiso 0.50 1 calc PR A -1
H70N H 0.4463 0.0740 0.4810 0.668 Uiso 0.50 1 calc PR A -1

loop_
_atom_site_aniso_label
_atom_site_aniso_U_11
_atom_site_aniso_U_22
_atom_site_aniso_U_33
_atom_site_aniso_U_23
_atom_site_aniso_U_13
_atom_site_aniso_U_12
Au1 0.0510(4) 0.0391(4) 0.0549(5) -0.0025(3) -0.0124(3) 0.0002(3)
Au2 0.0515(4) 0.0388(4) 0.0593(5) -0.0080(3) -0.0139(3) -0.0033(3)
Au3 0.0453(4) 0.0515(4) 0.0537(5) 0.0004(3) -0.0154(3) 0.0026(3)
Co1 0.0481(12) 0.0369(13) 0.0584(16) -0.0031(11) -0.0100(11) -0.0002(9)
Co2 0.0330(10) 0.0437(12) 0.0532(14) -0.0114(11) -0.0054(9) 0.0004(8)
Co3 0.0377(11) 0.0441(12) 0.0420(13) -0.0055(10) -0.0061(9) 0.0010(9)
Co4 0.0469(12) 0.0563(14) 0.0470(14) -0.0105(11) -0.0106(10) -0.0018(10)
Co5 0.0387(11) 0.0471(13) 0.0538(15) -0.0055(11) -0.0111(10) -0.0023(9)
C1 0.036(4) 0.034(4) 0.032(4) -0.001(2) -0.010(2) 0.0011(19)
C2 0.101(15) 0.073(14) 0.027(10) 0.008(9) -0.024(10) -0.003(11)
C3 0.047(10) 0.076(14) 0.091(17) -0.044(13) -0.005(10) -0.001(10)
C4 0.071(12) 0.059(12) 0.050(12) -0.015(10) 0.011(9) -0.004(9)
C5 0.039(10) 0.061(13) 0.099(17) 0.032(12) -0.012(10) -0.001(8)
C6 0.070(8) 0.071(9) 0.083(9) -0.020(8) -0.031(7) 0.026(7)
C7 0.066(13) 0.117(19) 0.047(12) -0.007(12) -0.006(10) -0.030(12)
C8 0.072(14) 0.12(2) 0.079(17) -0.051(15) -0.017(12) -0.009(13)
C9 0.058(8) 0.064(8) 0.047(8) 0.008(7) -0.011(7) 0.001(7)
C10 0.054(10) 0.043(10) 0.064(13) -0.006(9) -0.013(9) 0.003(8)
C11 0.070(8) 0.060(8) 0.076(9) -0.027(7) -0.005(7) 0.003(7)
C12 0.035(9) 0.065(12) 0.073(14) -0.020(10) 0.006(8) -0.009(8)
O2 0.123(9) 0.089(8) 0.096(9) -0.001(7) -0.039(7) 0.012(7)
O3 0.069(7) 0.064(7) 0.099(8) -0.004(6) 0.001(6) -0.021(6)
O4 0.105(8) 0.083(8) 0.088(8) -0.026(7) -0.013(7) 0.007(7)
O5 0.064(7) 0.090(8) 0.095(8) 0.012(7) -0.022(6) -0.006(6)
O6 0.111(9) 0.098(9) 0.110(9) -0.015(7) -0.030(7) 0.034(7)
O7 0.091(8) 0.124(9) 0.103(9) 0.002(7) -0.044(7) -0.015(7)
O8 0.116(9) 0.125(10) 0.105(9) -0.018(8) -0.046(8) -0.006(8)
O9 0.082(8) 0.112(9) 0.081(8) 0.000(7) -0.004(7) -0.011(7)
O10 0.051(6) 0.085(7) 0.082(8) -0.014(6) -0.010(6) 0.006(6)
O11 0.097(8) 0.095(8) 0.110(9) -0.038(7) 0.009(7) -0.006(7)
O12 0.071(7) 0.077(7) 0.085(8) 0.002(6) 0.006(6) -0.015(6)
P1 0.046(2) 0.043(2) 0.060(3) -0.008(2) -0.012(2) 0.0011(18)
C101 0.073(11) 0.055(11) 0.041(10) 0.002(8) -0.041(9) 0.016(9)
C102 0.070(14) 0.11(2) 0.100(19) -0.021(15) -0.037(13) -0.029(13)
C103 0.111(12) 0.111(12) 0.109(12) -0.017(9) -0.038(9) -0.012(9)
C104 0.088(10) 0.105(10) 0.087(10) 0.009(8) -0.041(8) -0.005(8)
C105 0.086(15) 0.101(15) 0.103(17) -0.013(13) -0.042(13) 0.040(12)
C106 0.046(11) 0.078(15) 0.108(19) 0.002(13) -0.025(11) 0.009(10)
C107 0.048(9) 0.048(9) 0.062(11) -0.007(7) -0.016(8) -0.002(7)
C108 0.066(8) 0.067(8) 0.048(8) 0.013(6) -0.022(7) -0.005(7)
C109 0.085(17) 0.12(2) 0.082(18) -0.006(16) 0.010(14) -0.028(15)
C110 0.085(16) 0.085(17) 0.062(15) 0.016(12) 0.000(12) -0.027(12)
C111 0.054(12) 0.103(18) 0.077(17) -0.027(14) 0.008(11) -0.003(11)
C112 0.065(12) 0.073(13) 0.045(11) 0.007(10) -0.013(9) 0.014(10)
C113 0.047(10) 0.065(12) 0.068(13) -0.019(10) -0.023(9) 0.014(8)
C114 0.087(15) 0.078(15) 0.055(14) -0.016(11) -0.011(11) 0.003(11)
C115 0.125(13) 0.123(13) 0.124(13) -0.020(9) -0.025(9) 0.000(9)
C116 0.130(13) 0.116(12) 0.114(13) -0.019(9) -0.032(9) -0.002(9)
C117 0.125(13) 0.113(12) 0.120(13) -0.019(9) -0.026(9) -0.003(9)
C118 0.099(10) 0.076(10) 0.099(11) -0.020(8) -0.021(8) -0.004(8)
P2 0.045(2) 0.047(3) 0.066(3) -0.012(2) -0.011(2) -0.0030(18)
C201 0.063(11) 0.055(12) 0.078(15) -0.011(10) -0.030(10) -0.002(9)
C202 0.16(2) 0.070(14) 0.073(16) 0.010(12) -0.059(15) -0.013(14)
C203 0.125(11) 0.104(11) 0.107(11) -0.010(9) -0.034(9) -0.007(9)
C204 0.14(2) 0.071(16) 0.13(2) 0.008(16) -0.031(18) -0.016(15)
C205 0.120(12) 0.102(11) 0.112(12) -0.012(9) -0.024(9) 0.005(9)
C206 0.12(2) 0.070(15) 0.068(16) 0.004(13) -0.003(14) -0.002(13)
C207 0.052(10) 0.035(9) 0.081(14) -0.019(9) -0.009(9) 0.000(7)
C208 0.067(13) 0.062(13) 0.106(19) -0.037(13) -0.009(12) 0.003(10)
C209 0.087(16) 0.081(16) 0.083(18) -0.025(14) 0.011(13) 0.002(12)
C210 0.114(19) 0.063(14) 0.058(14) -0.008(11) -0.019(13) 0.008(12)
C211 0.089(16) 0.096(17) 0.056(14) -0.023(13) -0.011(12) 0.003(13)
C212 0.072(12) 0.069(13) 0.053(12) -0.008(10) -0.027(10) -0.006(9)
C213 0.049(9) 0.043(9) 0.037(9) 0.005(7) -0.007(7) -0.001(7)
C214 0.060(13) 0.083(16) 0.14(2) 0.005(15) -0.044(14) -0.024(11)
C215 0.11(2) 0.047(13) 0.18(3) -0.001(16) -0.08(2) -0.001(13)
C216 0.086(10) 0.095(11) 0.106(11) -0.005(9) -0.028(8) 0.015(8)
C217 0.102(12) 0.123(12) 0.126(13) 0.009(9) -0.026(9) -0.009(9)
C218 0.077(9) 0.080(10) 0.097(11) 0.016(8) -0.009(8) -0.001(8)
P3 0.043(2) 0.048(2) 0.042(3) 0.0041(19) -0.0162(19) 0.0028(18)
C301 0.045(9) 0.049(10) 0.055(12) 0.013(8) -0.013(8) -0.003(7)
C302 0.058(11) 0.051(11) 0.067(13) 0.026(10) -0.021(9) -0.010(8)
C303 0.081(15) 0.053(13) 0.16(3) 0.013(14) -0.077(17) -0.007(11)
C304 0.096(11) 0.110(12) 0.109(12) 0.012(9) -0.037(9) -0.011(8)
C305 0.120(13) 0.124(13) 0.125(13) -0.004(9) -0.023(9) -0.009(9)
C306 0.105(18) 0.080(16) 0.076(17) 0.032(13) -0.007(14) -0.021(13)
C307 0.036(8) 0.051(10) 0.049(10) 0.002(8) -0.020(8) -0.001(7)
C308 0.060(11) 0.073(14) 0.073(14) -0.023(11) -0.021(10) 0.011(10)
C309 0.061(12) 0.073(14) 0.080(15) 0.001(11) -0.040(11) 0.013(10)
C310 0.041(11) 0.104(19) 0.11(2) 0.006(16) -0.005(12) 0.006(11)
C311 0.062(13) 0.086(16) 0.073(15) 0.034(12) -0.004(11) -0.013(11)
C312 0.044(10) 0.063(12) 0.083(15) 0.012(11) -0.009(10) 0.000(8)
C313 0.051(7) 0.047(7) 0.043(7) 0.002(6) -0.017(6) 0.005(6)
C314 0.063(12) 0.091(16) 0.070(14) -0.023(12) -0.024(10) 0.023(11)
C315 0.095(18) 0.16(3) 0.11(2) -0.08(2) -0.025(17) 0.058(19)
C316 0.14(2) 0.092(19) 0.09(2) -0.047(16) -0.016(17) 0.002(16)
C317 0.118(12) 0.113(12) 0.108(12) -0.025(9) -0.039(9) -0.002(9)
C318 0.090(16) 0.104(19) 0.17(3) -0.08(2) -0.069(18) 0.042(14)

loop_
_atom_type_symbol
_atom_type_description
_atom_type_scat_dispersion_real
_atom_type_scat_dispersion_imag
_atom_type_scat_source
C C 0.0033 0.0016 'International Tables Vol C Tables 4.2.6.8 and 6.1.1.4'
H H 0.0000 0.0000 'International Tables Vol C Tables 4.2.6.8 and 6.1.1.4'
O O 0.0106 0.0060 'International Tables Vol C Tables 4.2.6.8 and 6.1.1.4'
P P 0.1023 0.0942 'International Tables Vol C Tables 4.2.6.8 and 6.1.1.4'
Co Co 0.3494 0.9721 'International Tables Vol C Tables 4.2.6.8 and 6.1.1.4'
Au Au -2.0133 8.8022 'International Tables Vol C Tables 4.2.6.8 and 6.1.1.4'

loop_
_geom_angle_atom_site_label_1
_geom_angle_atom_site_label_2
_geom_angle_atom_site_label_3
_geom_angle
C1 Au1 P1 178.0(4)
C1 Au1 Co5 42.1(4)
P1 Au1 Co5 136.70(12)
C1 Au1 Co4 41.2(4)
P1 Au1 Co4 137.12(13)
Co5 Au1 Co4 55.78(7)
C1 Au1 Co2 38.2(4)
P1 Au1 Co2 143.28(12)
Co5 Au1 Co2 50.66(6)
Co4 Au1 Co2 79.19(7)
C1 Au1 Co3 35.7(4)
P1 Au1 Co3 145.29(12)
Co5 Au1 Co3 77.81(6)
Co4 Au1 Co3 51.01(6)
Co2 Au1 Co3 55.04(5)
C1 Au1 Au2 71.1(4)
P1 Au1 Au2 110.87(11)
Co5 Au1 Au2 102.30(5)
Co4 Au1 Au2 101.35(5)
Co2 Au1 Au2 52.45(4)
Co3 Au1 Au2 50.61(4)
P2 Au2 Co3 141.01(12)
P2 Au2 C11 117.6(4)
Co3 Au2 C11 101.1(4)
P2 Au2 C12 104.7(4)
Co3 Au2 C12 37.5(4)
C11 Au2 C12 137.6(5)
P2 Au2 Co2 154.48(13)
Co3 Au2 Co2 63.65(6)
C11 Au2 Co2 37.5(4)
C12 Au2 Co2 100.7(4)
P2 Au2 Au3 123.08(13)
Co3 Au2 Au3 55.58(6)
C11 Au2 Au3 81.0(5)
C12 Au2 Au3 79.0(5)
Co2 Au2 Au3 59.39(5)
P2 Au2 Au1 127.39(14)
Co3 Au2 Au1 64.66(5)
C11 Au2 Au1 75.8(5)
C12 Au2 Au1 75.9(4)
Co2 Au2 Au1 61.94(5)
Au3 Au2 Au1 108.86(3)
P3 Au3 Co3 162.60(12)
P3 Au3 C6 124.8(4)
Co3 Au3 C6 39.6(4)
P3 Au3 Co2 132.74(12)
Co3 Au3 Co2 64.36(7)
C6 Au3 Co2 96.1(4)
P3 Au3 Au2 129.22(11)
Co3 Au3 Au2 58.86(5)
C6 Au3 Au2 95.0(5)
Co2 Au3 Au2 58.14(5)
C2 Co1 C4 96.5(9)
C2 Co1 C3 91.8(10)
C4 Co1 C3 93.3(8)
C2 Co1 C1 162.1(8)
C4 Co1 C1 96.5(7)
C3 Co1 C1 99.7(8)
C2 Co1 Co5 141.0(8)
C4 Co1 Co5 97.8(6)
C3 Co1 Co5 51.4(7)
C1 Co1 Co5 48.3(4)
C2 Co1 Co4 144.7(6)
C4 Co1 Co4 49.1(6)
C3 Co1 Co4 97.1(7)
C1 Co1 Co4 47.6(4)
Co5 Co1 Co4 63.92(9)
C2 Co1 Co3 120.3(7)
C4 Co1 Co3 89.9(6)
C3 Co1 Co3 147.2(7)
C1 Co1 Co3 47.5(4)
Co5 Co1 Co3 95.80(10)
Co4 Co1 Co3 61.39(9)
C2 Co1 Co2 119.2(6)
C4 Co1 Co2 143.6(6)
C3 Co1 Co2 92.2(5)
C1 Co1 Co2 47.1(4)
Co5 Co1 Co2 59.23(8)
Co4 Co1 Co2 94.60(11)
Co3 Co1 Co2 67.25(8)
C11 Co2 C5 96.3(11)
C11 Co2 C1 134.3(9)
C5 Co2 C1 129.4(9)
C11 Co2 C10 87.1(8)
C5 Co2 C10 88.6(8)
C1 Co2 C10 91.7(6)
C11 Co2 Co5 122.8(7)
C5 Co2 Co5 108.6(7)
C1 Co2 Co5 48.0(4)
C10 Co2 Co5 44.7(5)
C11 Co2 Co1 176.4(8)
C5 Co2 Co1 80.3(7)
C1 Co2 Co1 49.1(4)
C10 Co2 Co1 91.8(4)
Co5 Co2 Co1 58.00(8)
C11 Co2 Au2 69.8(7)
C5 Co2 Au2 124.9(7)
C1 Co2 Au2 82.9(4)
C10 Co2 Au2 140.1(5)
Co5 Co2 Au2 124.05(11)
Co1 Co2 Au2 112.93(9)
C11 Co2 Au3 103.6(7)
C5 Co2 Au3 70.6(6)
C1 Co2 Au3 94.6(4)
C10 Co2 Au3 157.3(5)
Co5 Co2 Au3 132.97(9)
Co1 Co2 Au3 76.25(7)
Au2 Co2 Au3 62.47(5)
C11 Co2 Co3 127.1(7)
C5 Co2 Co3 114.5(6)
C1 Co2 Co3 41.4(4)
C10 Co2 Co3 132.7(5)
Co5 Co2 Co3 88.09(9)
Co1 Co2 Co3 55.79(7)
Au2 Co2 Co3 57.32(6)
Au3 Co2 Co3 54.70(6)
C11 Co2 Au1 93.6(8)
C5 Co2 Au1 167.7(7)
C1 Co2 Au1 41.0(4)
C10 Co2 Au1 84.6(5)
Co5 Co2 Au1 59.67(8)
Co1 Co2 Au1 89.69(9)
Au2 Co2 Au1 65.61(5)
Au3 Co2 Au1 114.05(7)
Co3 Co2 Au1 64.19(7)
C12 Co3 C6 99.1(9)
C12 Co3 C1 129.3(8)
C6 Co3 C1 129.4(8)
C12 Co3 Co1 170.9(6)
C6 Co3 Co1 80.0(7)
C1 Co3 Co1 49.8(4)
C12 Co3 Au3 108.2(7)
C6 Co3 Au3 72.1(7)
C1 Co3 Au3 101.0(4)
Co1 Co3 Au3 80.21(9)
C12 Co3 Co4 113.8(7)
C6 Co3 Co4 105.9(7)
C1 Co3 Co4 46.2(4)
Co1 Co3 Co4 58.23(9)
Au3 Co3 Co4 137.50(10)
C12 Co3 Au2 71.8(6)
C6 Co3 Au2 130.3(7)
C1 Co3 Au2 84.6(4)
Co1 Co3 Au2 115.80(9)
Au3 Co3 Au2 65.56(5)
Co4 Co3 Au2 122.79(9)
C12 Co3 Co2 129.8(5)
C6 Co3 Co2 119.3(8)
C1 Co3 Co2 41.7(4)
Co1 Co3 Co2 56.96(7)
Au3 Co3 Co2 60.94(7)
Co4 Co3 Co2 86.94(9)
Au2 Co3 Co2 59.03(6)
C12 Co3 Au1 90.8(6)
C6 Co3 Au1 164.1(7)
C1 Co3 Au1 38.6(4)
Co1 Co3 Au1 88.23(8)
Au3 Co3 Au1 116.58(7)
Co4 Co3 Au1 58.46(7)
Au2 Co3 Au1 64.74(5)
Co2 Co3 Au1 60.78(6)
C9 Co4 C8 101.4(10)
C9 Co4 C1 120.1(8)
C8 Co4 C1 128.1(8)
C9 Co4 C4 100.2(8)
C8 Co4 C4 101.2(11)
C1 Co4 C4 100.6(7)
C9 Co4 Co1 124.8(6)
C8 Co4 Co1 126.3(9)
C1 Co4 Co1 51.1(4)
C4 Co4 Co1 49.6(5)
C9 Co4 Co3 77.6(6)
C8 Co4 Co3 169.2(9)
C1 Co4 Co3 47.3(4)
C4 Co4 Co3 89.5(6)
Co1 Co4 Co3 60.38(9)
C9 Co4 Co5 162.6(6)
C8 Co4 Co5 86.9(7)
C1 Co4 Co5 45.4(4)
C4 Co4 Co5 93.1(5)
Co1 Co4 Co5 57.52(9)
Co3 Co4 Co5 91.40(10)
C9 Co4 Au1 101.8(6)
C8 Co4 Au1 99.4(8)
C1 Co4 Au1 45.7(4)
C4 Co4 Au1 146.0(6)
Co1 Co4 Au1 96.44(9)
Co3 Co4 Au1 70.54(7)
Co5 Co4 Au1 61.42(7)
C7 Co5 C10 99.1(9)
C7 Co5 C1 145.6(8)
C10 Co5 C1 105.2(7)
C7 Co5 C3 100.0(10)
C10 Co5 C3 94.2(8)
C1 Co5 C3 102.2(7)
C7 Co5 Co1 142.3(8)
C10 Co5 Co1 105.3(6)
C1 Co5 Co1 51.7(4)
C3 Co5 Co1 50.5(5)
C7 Co5 Co2 153.3(7)
C10 Co5 Co2 57.2(6)
C1 Co5 Co2 49.2(4)
C3 Co5 Co2 94.3(6)
Co1 Co5 Co2 62.77(9)
C7 Co5 Co4 108.2(7)
C10 Co5 Co4 150.4(6)
C1 Co5 Co4 45.2(4)
C3 Co5 Co4 92.4(5)
Co1 Co5 Co4 58.57(9)
Co2 Co5 Co4 93.52(10)
C7 Co5 Au1 106.2(8)
C10 Co5 Au1 98.9(6)
C1 Co5 Au1 46.5(4)
C3 Co5 Au1 148.3(5)
Co1 Co5 Au1 98.03(9)
Co2 Co5 Au1 69.67(8)
Co4 Co5 Au1 62.80(7)
Co4 C1 Co5 89.3(6)
Co4 C1 Co3 86.5(6)
Co5 C1 Co3 162.6(8)
Co4 C1 Co2 164.1(9)
Co5 C1 Co2 82.8(6)
Co3 C1 Co2 96.9(6)
Co4 C1 Co1 81.3(5)
Co5 C1 Co1 80.0(5)
Co3 C1 Co1 82.7(5)
Co2 C1 Co1 83.8(6)
Co4 C1 Au1 93.1(6)
Co5 C1 Au1 91.4(6)
Co3 C1 Au1 105.7(7)
Co2 C1 Au1 100.8(6)
Co1 C1 Au1 169.7(8)
O2 C2 Co1 176.5(17)
O3 C3 Co1 142.2(19)
O3 C3 Co5 139.4(18)
Co1 C3 Co5 78.1(8)
O4 C4 Co4 138.0(17)
O4 C4 Co1 140.6(18)
Co4 C4 Co1 81.3(7)
O5 C5 Co2 171.2(17)
O6 C6 Co3 172(2)
O6 C6 Au3 118.4(17)
Co3 C6 Au3 68.3(6)
O7 C7 Co5 178(2)
O8 C8 Co4 177(2)
O9 C9 Co4 173.4(19)
O10 C10 Co5 152.1(16)
O10 C10 Co2 129.5(15)
Co5 C10 Co2 78.1(7)
O11 C11 Co2 171.6(19)
O11 C11 Au2 114.3(15)
Co2 C11 Au2 72.7(6)
O12 C12 Co3 172.3(17)
O12 C12 Au2 115.9(13)
Co3 C12 Au2 70.7(6)
C113 P1 C101 104.2(6)
C113 P1 C107 107.9(6)
C101 P1 C107 103.5(6)
C113 P1 Au1 114.7(5)
C101 P1 Au1 112.8(4)
C107 P1 Au1 112.7(4)
C102 C101 C106 120.0
C102 C101 P1 116.9(7)
C106 C101 P1 123.1(7)
C101 C102 C103 120.0
C101 C102 H102 120.0
C103 C102 H102 120.0
C104 C103 C102 120.0
C104 C103 H103 120.0
C102 C103 H103 120.0
C105 C104 C103 120.0
C105 C104 H104 120.0
C103 C104 H104 120.0
C104 C105 C106 120.0
C104 C105 H105 120.0
C106 C105 H105 120.0
C105 C106 C101 120.0
C105 C106 H106 120.0
C101 C106 H106 120.0
C108 C107 C112 120.0
C108 C107 P1 120.8(7)
C112 C107 P1 119.2(7)
C109 C108 C107 120.0
C109 C108 H108 120.0
C107 C108 H108 120.0
C108 C109 C110 120.0
C108 C109 H109 120.0
C110 C109 H109 120.0
C111 C110 C109 120.0
C111 C110 H110 120.0
C109 C110 H110 120.0
C110 C111 C112 120.0
C110 C111 H111 120.0
C112 C111 H111 120.0
C111 C112 C107 120.0
C111 C112 H112 120.0
C107 C112 H112 120.0
C114 C113 C118 120.0
C114 C113 P1 117.3(9)
C118 C113 P1 122.5(9)
C115 C114 C113 120.0
C115 C114 H114 120.0
C113 C114 H114 120.0
C114 C115 C116 120.0
C114 C115 H115 120.0
C116 C115 H115 120.0
C117 C116 C115 120.0
C117 C116 H116 120.0
C115 C116 H116 120.0
C116 C117 C118 120.0
C116 C117 H117 120.0
C118 C117 H117 120.0
C117 C118 C113 120.0
C117 C118 H118 120.0
C113 C118 H118 120.0
C201 P2 C213 104.7(7)
C201 P2 C207 103.3(7)
C213 P2 C207 104.2(6)
C201 P2 Au2 118.2(5)
C213 P2 Au2 109.3(4)
C207 P2 Au2 115.8(4)
C202 C201 C206 120.0
C202 C201 P2 116.2(9)
C206 C201 P2 123.7(9)
C201 C202 C203 120.0
C201 C202 H202 120.0
C203 C202 H202 120.0
C202 C203 C204 120.0
C202 C203 H203 120.0
C204 C203 H203 120.0
C205 C204 C203 120.0
C205 C204 H204 120.0
C203 C204 H204 120.0
C204 C205 C206 120.0
C204 C205 H205 120.0
C206 C205 H205 120.0
C205 C206 C201 120.0
C205 C206 H206 120.0
C201 C206 H206 120.0
C208 C207 C212 120.0
C208 C207 P2 118.3(6)
C212 C207 P2 121.7(6)
C207 C208 C209 120.0
C207 C208 H208 120.0
C209 C208 H208 120.0
C208 C209 C210 120.0
C208 C209 H209 120.0
C210 C209 H209 120.0
C211 C210 C209 120.0
C211 C210 H210 120.0
C209 C210 H210 120.0
C210 C211 C212 120.0
C210 C211 H211 120.0
C212 C211 H211 120.0
C211 C212 C207 120.0
C211 C212 H212 120.0
C207 C212 H212 120.0
C214 C213 C218 120.0
C214 C213 P2 119.8(8)
C218 C213 P2 120.2(8)
C213 C214 C215 120.0
C213 C214 H214 120.0
C215 C214 H214 120.0
C214 C215 C216 120.0
C214 C215 H215 120.0
C216 C215 H215 120.0
C217 C216 C215 120.0
C217 C216 H216 120.0
C215 C216 H216 120.0
C216 C217 C218 120.0
C216 C217 H217 120.0
C218 C217 H217 120.0
C217 C218 C213 120.0
C217 C218 H218 120.0
C213 C218 H218 120.0
C307 P3 C313 108.5(5)
C307 P3 C301 104.1(6)
C313 P3 C301 106.1(6)
C307 P3 Au3 115.5(4)
C313 P3 Au3 110.7(4)
C301 P3 Au3 111.3(4)
C302 C301 C306 120.0
C302 C301 P3 117.0(8)
C306 C301 P3 122.8(8)
C301 C302 C303 120.0
C301 C302 H302 120.0
C303 C302 H302 120.0
C304 C303 C302 120.0
C304 C303 H303 120.0
C302 C303 H303 120.0
C303 C304 C305 120.0
C303 C304 H304 120.0
C305 C304 H304 120.0
C306 C305 C304 120.0
C306 C305 H305 120.0
C304 C305 H305 120.0
C305 C306 C301 120.0
C305 C306 H306 120.0
C301 C306 H306 120.0
C308 C307 C312 120.0
C308 C307 P3 119.4(7)
C312 C307 P3 120.6(7)
C307 C308 C309 120.0
C307 C308 H308 120.0
C309 C308 H308 120.0
C310 C309 C308 120.0
C310 C309 H309 120.0
C308 C309 H309 120.0
C311 C310 C309 120.0
C311 C310 H310 120.0
C309 C310 H310 120.0
C310 C311 C312 120.0
C310 C311 H311 120.0
C312 C311 H311 120.0
C311 C312 C307 120.0
C311 C312 H312 120.0
C307 C312 H312 120.0
C314 C313 C318 120.0
C314 C313 P3 117.1(7)
C318 C313 P3 122.7(7)
C313 C314 C315 120.0
C313 C314 H314 120.0
C315 C314 H314 120.0
C316 C315 C314 120.0
C316 C315 H315 120.0
C314 C315 H315 120.0
C317 C316 C315 120.0
C317 C316 H316 120.0
C315 C316 H316 120.0
C316 C317 C318 120.0
C316 C317 H317 120.0
C318 C317 H317 120.0
C317 C318 C313 120.0
C317 C318 H318 120.0
C313 C318 H318 120.0
C605 O601 C602 104(5)
O601 C602 C603 109(4)
O601 C602 H60A 109.8
C603 C602 H60A 109.8
O601 C602 H60B 109.8
C603 C602 H60B 109.8
H60A C602 H60B 108.2
C602 C603 C604 103(4)
C602 C603 H60C 111.2
C604 C603 H60C 111.2
C602 C603 H60D 111.2
C604 C603 H60D 111.2
H60C C603 H60D 109.1
C603 C604 C605 98(4)
C603 C604 H60E 112.2
C605 C604 H60E 112.2
C603 C604 H60F 112.2
C605 C604 H60F 112.2
H60E C604 H60F 109.8
O601 C605 C604 110(5)
O601 C605 H60G 109.8
C604 C605 H60G 109.8
O601 C605 H60H 109.8
C604 C605 H60H 109.8
H60G C605 H60H 108.2
C702 C701 H70A 109.5
C702 C701 H70B 109.5
H70A C701 H70B 109.5
C702 C701 H70C 109.5
H70A C701 H70C 109.5
H70B C701 H70C 109.5
C703 C702 C701 113(2)
C703 C702 H70D 109.0
C701 C702 H70D 109.0
C703 C702 H70E 109.0
C701 C702 H70E 109.0
H70D C702 H70E 107.8
C702 C703 C704 113(2)
C702 C703 H70F 109.0
C704 C703 H70F 109.0
C702 C703 H70G 109.0
C704 C703 H70G 109.0
H70F C703 H70G 107.8
C703 C704 C705 112(2)
C703 C704 H70H 109.3
C705 C704 H70H 109.3
C703 C704 H70I 109.3
C705 C704 H70I 109.3
H70H C704 H70I 107.9
C706 C705 C704 112(2)
C706 C705 H70J 109.1
C704 C705 H70J 109.1
C706 C705 H70K 109.1
C704 C705 H70K 109.1
H70J C705 H70K 107.9
C705 C706 H70L 109.5
C705 C706 H70M 109.5
H70L C706 H70M 109.5
C705 C706 H70N 109.5
H70L C706 H70N 109.5
H70M C706 H70N 109.5

loop_
_geom_bond_atom_site_label_1
_geom_bond_atom_site_label_2
_geom_bond_distance
Au1 C1 2.035(14)
Au1 P1 2.267(5)
Au1 Co5 2.805(2)
Au1 Co4 2.841(2)
Au1 Co2 3.047(3)
Au1 Co3 3.143(2)
Au1 Au2 3.1450(12)
Au2 P2 2.314(4)
Au2 Co3 2.687(2)
Au2 C11 2.69(2)
Au2 C12 2.705(17)
Au2 Co2 2.738(2)
Au2 Au3 2.8584(12)
Au3 P3 2.280(4)
Au3 Co3 2.590(2)
Au3 C6 2.65(2)
Au3 Co2 2.774(2)
Co1 C2 1.69(2)
Co1 C4 1.933(18)
Co1 C3 1.956(18)
Co1 C1 1.977(14)
Co1 Co5 2.481(3)
Co1 Co4 2.509(4)
Co1 Co3 2.566(3)
Co1 Co2 2.601(3)
Co2 C11 1.744(18)
Co2 C5 1.78(2)
Co2 C1 1.918(14)
Co2 C10 2.159(17)
Co2 Co5 2.513(3)
Co2 Co3 2.861(3)
Co3 C12 1.735(18)
Co3 C6 1.776(19)
Co3 C1 1.906(13)
Co3 Co4 2.591(3)
Co4 C9 1.733(19)
Co4 C8 1.75(2)
Co4 C1 1.875(14)
Co4 C4 1.92(2)
Co4 Co5 2.641(3)
Co5 C7 1.75(2)
Co5 C10 1.808(18)
Co5 C1 1.882(13)
Co5 C3 1.98(2)
C2 O2 1.22(2)
C3 O3 1.11(2)
C4 O4 1.18(2)
C5 O5 1.09(2)
C6 O6 1.14(2)
C7 O7 1.15(2)
C8 O8 1.12(2)
C9 O9 1.14(2)
C10 O10 1.16(2)
C11 O11 1.16(2)
C12 O12 1.18(2)
P1 C113 1.815(11)
P1 C101 1.821(10)
P1 C107 1.840(10)
C101 C102 1.3900
C101 C106 1.3900
C102 C103 1.3900
C102 H102 0.9300
C103 C104 1.3900
C103 H103 0.9300
C104 C105 1.3900
C104 H104 0.9300
C105 C106 1.3900
C105 H105 0.9300
C106 H106 0.9300
C107 C108 1.3900
C107 C112 1.3900
C108 C109 1.3900
C108 H108 0.9300
C109 C110 1.3900
C109 H109 0.9300
C110 C111 1.3900
C110 H110 0.9300
C111 C112 1.3900
C111 H111 0.9300
C112 H112 0.9300
C113 C114 1.3900
C113 C118 1.3900
C114 C115 1.3900
C114 H114 0.9300
C115 C116 1.3900
C115 H115 0.9300
C116 C117 1.3900
C116 H116 0.9300
C117 C118 1.3900
C117 H117 0.9300
C118 H118 0.9300
P2 C201 1.778(13)
P2 C213 1.815(10)
P2 C207 1.821(9)
C201 C202 1.3900
C201 C206 1.3900
C202 C203 1.3900
C202 H202 0.9300
C203 C204 1.3900
C203 H203 0.9300
C204 C205 1.3900
C204 H204 0.9300
C205 C206 1.3900
C205 H205 0.9300
C206 H206 0.9300
C207 C208 1.3900
C207 C212 1.3900
C208 C209 1.3900
C208 H208 0.9300
C209 C210 1.3900
C209 H209 0.9300
C210 C211 1.3900
C210 H210 0.9300
C211 C212 1.3900
C211 H211 0.9300
C212 H212 0.9300
C213 C214 1.3900
C213 C218 1.3900
C214 C215 1.3900
C214 H214 0.9300
C215 C216 1.3900
C215 H215 0.9300
C216 C217 1.3900
C216 H216 0.9300
C217 C218 1.3900
C217 H217 0.9300
C218 H218 0.9300
P3 C307 1.806(9)
P3 C313 1.813(10)
P3 C301 1.824(11)
C301 C302 1.3900
C301 C306 1.3900
C302 C303 1.3900
C302 H302 0.9300
C303 C304 1.3900
C303 H303 0.9300
C304 C305 1.3900
C304 H304 0.9300
C305 C306 1.3900
C305 H305 0.9300
C306 H306 0.9300
C307 C308 1.3900
C307 C312 1.3900
C308 C309 1.3900
C308 H308 0.9300
C309 C310 1.3900
C309 H309 0.9300
C310 C311 1.3900
C310 H310 0.9300
C311 C312 1.3900
C311 H311 0.9300
C312 H312 0.9300
C313 C314 1.3900
C313 C318 1.3900
C314 C315 1.3900
C314 H314 0.9300
C315 C316 1.3900
C315 H315 0.9300
C316 C317 1.3900
C316 H316 0.9300
C317 C318 1.3900
C317 H317 0.9300
C318 H318 0.9300
O601 C605 1.43(2)
O601 C602 1.44(2)
C602 C603 1.50(2)
C602 H60A 0.9700
C602 H60B 0.9700
C603 C604 1.516(19)
C603 H60C 0.9700
C603 H60D 0.9700
C604 C605 1.52(2)
C604 H60E 0.9700
C604 H60F 0.9700
C605 H60G 0.9700
C605 H60H 0.9700
C701 C702 1.53(2)
C701 H70A 0.9600
C701 H70B 0.9600
C701 H70C 0.9600
C702 C703 1.53(2)
C702 H70D 0.9700
C702 H70E 0.9700
C703 C704 1.53(2)
C703 H70F 0.9700
C703 H70G 0.9700
C704 C705 1.53(2)
C704 H70H 0.9700
C704 H70I 0.9700
C705 C706 1.53(2)
C705 H70J 0.9700
C705 H70K 0.9700
C706 H70L 0.9600
C706 H70M 0.9600
C706 H70N 0.9600

loop_
_geom_torsion_atom_site_label_1
_geom_torsion_atom_site_label_2
_geom_torsion_atom_site_label_3
_geom_torsion_atom_site_label_4
_geom_torsion
C1 Au1 Au2 P2 -170.1(4)
P1 Au1 Au2 P2 9.52(19)
Co5 Au1 Au2 P2 161.21(15)
Co4 Au1 Au2 P2 -141.70(15)
Co2 Au1 Au2 P2 151.60(15)
Co3 Au1 Au2 P2 -136.10(15)
C1 Au1 Au2 Co3 -34.0(4)
P1 Au1 Au2 Co3 145.62(13)
Co5 Au1 Au2 Co3 -62.70(7)
Co4 Au1 Au2 Co3 -5.60(7)
Co2 Au1 Au2 Co3 -72.30(7)
C1 Au1 Au2 C11 75.8(6)
P1 Au1 Au2 C11 -104.6(4)
Co5 Au1 Au2 C11 47.1(4)
Co4 Au1 Au2 C11 104.2(4)
Co2 Au1 Au2 C11 37.5(4)
Co3 Au1 Au2 C11 109.8(4)
C1 Au1 Au2 C12 -72.2(6)
P1 Au1 Au2 C12 107.4(5)
Co5 Au1 Au2 C12 -100.9(4)
Co4 Au1 Au2 C12 -43.8(4)
Co2 Au1 Au2 C12 -110.5(4)
Co3 Au1 Au2 C12 -38.2(4)
C1 Au1 Au2 Co2 38.3(4)
P1 Au1 Au2 Co2 -142.08(13)
Co5 Au1 Au2 Co2 9.60(6)
Co4 Au1 Au2 Co2 66.70(7)
Co3 Au1 Au2 Co2 72.30(7)
C1 Au1 Au2 Au3 0.7(4)
P1 Au1 Au2 Au3 -179.73(12)
Co5 Au1 Au2 Au3 -28.04(5)
Co4 Au1 Au2 Au3 29.05(6)
Co2 Au1 Au2 Au3 -37.65(5)
Co3 Au1 Au2 Au3 34.65(6)
P2 Au2 Au3 P3 -28.4(2)
Co3 Au2 Au3 P3 -161.08(15)
C11 Au2 Au3 P3 88.8(5)
C12 Au2 Au3 P3 -128.9(4)
Co2 Au2 Au3 P3 121.62(15)
Au1 Au2 Au3 P3 160.39(14)
P2 Au2 Au3 Co3 132.70(15)
C11 Au2 Au3 Co3 -110.1(4)
C12 Au2 Au3 Co3 32.2(4)
Co2 Au2 Au3 Co3 -77.30(7)
Au1 Au2 Au3 Co3 -38.53(6)
P2 Au2 Au3 C6 115.9(5)
Co3 Au2 Au3 C6 -16.8(5)
C11 Au2 Au3 C6 -126.9(6)
C12 Au2 Au3 C6 15.4(6)
Co2 Au2 Au3 C6 -94.1(5)
Au1 Au2 Au3 C6 -55.3(5)
P2 Au2 Au3 Co2 -150.00(15)
Co3 Au2 Au3 Co2 77.30(7)
C11 Au2 Au3 Co2 -32.8(4)
C12 Au2 Au3 Co2 109.5(4)
Au1 Au2 Au3 Co2 38.77(6)
C2 Co1 Co2 C11 31(11)
C4 Co1 Co2 C11 -160(11)
C3 Co1 Co2 C11 -62(11)
C1 Co1 Co2 C11 -163(11)
Co5 Co1 Co2 C11 -103(11)
Co4 Co1 Co2 C11 -159(11)
Co3 Co1 Co2 C11 145(11)
C2 Co1 Co2 C5 15.5(10)
C4 Co1 Co2 C5 -176.4(12)
C3 Co1 Co2 C5 -77.7(9)
C1 Co1 Co2 C5 -179.0(8)
Co5 Co1 Co2 C5 -119.2(6)
Co4 Co1 Co2 C5 -175.0(6)
Co3 Co1 Co2 C5 128.6(6)
C2 Co1 Co2 C1 -165.5(10)
C4 Co1 Co2 C1 2.6(11)
C3 Co1 Co2 C1 101.3(9)
Co5 Co1 Co2 C1 59.8(5)
Co4 Co1 Co2 C1 4.0(5)
Co3 Co1 Co2 C1 -52.4(5)
C2 Co1 Co2 C10 103.8(10)
C4 Co1 Co2 C10 -88.1(11)
C3 Co1 Co2 C10 10.5(9)
C1 Co1 Co2 C10 -90.7(7)
Co5 Co1 Co2 C10 -30.9(5)
Co4 Co1 Co2 C10 -86.8(5)
Co3 Co1 Co2 C10 -143.1(5)
C2 Co1 Co2 Co5 134.7(9)
C4 Co1 Co2 Co5 -57.2(10)
C3 Co1 Co2 Co5 41.5(7)
C1 Co1 Co2 Co5 -59.8(5)
Co4 Co1 Co2 Co5 -55.85(10)
Co3 Co1 Co2 Co5 -112.16(11)
C2 Co1 Co2 Au2 -108.4(9)
C4 Co1 Co2 Au2 59.7(10)
C3 Co1 Co2 Au2 158.4(8)
C1 Co1 Co2 Au2 57.1(5)
Co5 Co1 Co2 Au2 116.91(12)
Co4 Co1 Co2 Au2 61.06(11)
Co3 Co1 Co2 Au2 4.75(10)
C2 Co1 Co2 Au3 -56.7(9)
C4 Co1 Co2 Au3 111.4(10)
C3 Co1 Co2 Au3 -150.0(8)
C1 Co1 Co2 Au3 108.8(5)
Co5 Co1 Co2 Au3 168.58(10)
Co4 Co1 Co2 Au3 112.73(9)
Co3 Co1 Co2 Au3 56.42(7)
C2 Co1 Co2 Co3 -113.1(9)
C4 Co1 Co2 Co3 55.0(10)
C3 Co1 Co2 Co3 153.6(8)
C1 Co1 Co2 Co3 52.4(5)
Co5 Co1 Co2 Co3 112.16(11)
Co4 Co1 Co2 Co3 56.31(9)
C2 Co1 Co2 Au1 -171.6(9)
C4 Co1 Co2 Au1 -3.5(10)
C3 Co1 Co2 Au1 95.1(7)
C1 Co1 Co2 Au1 -6.1(5)
Co5 Co1 Co2 Au1 53.69(8)
Co4 Co1 Co2 Au1 -2.16(8)
Co3 Co1 Co2 Au1 -58.47(7)
P2 Au2 Co2 C11 -14.8(9)
Co3 Au2 Co2 C11 177.8(8)
C12 Au2 Co2 C11 171.4(9)
Au3 Au2 Co2 C11 -118.3(8)
Au1 Au2 Co2 C11 103.9(8)
P2 Au2 Co2 C5 68.6(9)
Co3 Au2 Co2 C5 -98.8(8)
C11 Au2 Co2 C5 83.4(11)
C12 Au2 Co2 C5 -105.2(10)
Au3 Au2 Co2 C5 -34.9(8)
Au1 Au2 Co2 C5 -172.7(8)
P2 Au2 Co2 C1 -157.6(5)
Co3 Au2 Co2 C1 35.1(4)
C11 Au2 Co2 C1 -142.7(9)
C12 Au2 Co2 C1 28.7(6)
Au3 Au2 Co2 C1 99.0(4)
Au1 Au2 Co2 C1 -38.8(4)
P2 Au2 Co2 C10 -73.3(8)
Co3 Au2 Co2 C10 119.3(8)
C11 Au2 Co2 C10 -58.5(11)
C12 Au2 Co2 C10 112.9(9)
Au3 Au2 Co2 C10 -176.8(8)
Au1 Au2 Co2 C10 45.4(8)
P2 Au2 Co2 Co5 -131.4(3)
Co3 Au2 Co2 Co5 61.22(11)
C11 Au2 Co2 Co5 -116.6(8)
C12 Au2 Co2 Co5 54.8(5)
Au3 Au2 Co2 Co5 125.13(11)
Au1 Au2 Co2 Co5 -12.68(9)
P2 Au2 Co2 Co1 162.7(3)
Co3 Au2 Co2 Co1 -4.67(10)
C11 Au2 Co2 Co1 177.6(8)
C12 Au2 Co2 Co1 -11.0(5)
Au3 Au2 Co2 Co1 59.24(9)
Au1 Au2 Co2 Co1 -78.57(10)
P2 Au2 Co2 Au3 103.5(3)
Co3 Au2 Co2 Au3 -63.91(6)
C11 Au2 Co2 Au3 118.3(8)
C12 Au2 Co2 Au3 -70.3(5)
Au1 Au2 Co2 Au3 -137.81(5)
P2 Au2 Co2 Co3 167.4(3)
C11 Au2 Co2 Co3 -177.8(8)
C12 Au2 Co2 Co3 -6.4(5)
Au3 Au2 Co2 Co3 63.91(6)
Au1 Au2 Co2 Co3 -73.91(7)
P2 Au2 Co2 Au1 -118.7(3)
Co3 Au2 Co2 Au1 73.91(7)
C11 Au2 Co2 Au1 -103.9(8)
C12 Au2 Co2 Au1 67.5(5)
Au3 Au2 Co2 Au1 137.81(5)
P3 Au3 Co2 C11 -57.8(8)
Co3 Au3 Co2 C11 126.1(8)
C6 Au3 Co2 C11 150.4(9)
Au2 Au3 Co2 C11 58.2(8)
P3 Au3 Co2 C5 34.1(8)
Co3 Au3 Co2 C5 -142.0(8)
C6 Au3 Co2 C5 -117.7(9)
Au2 Au3 Co2 C5 150.2(8)
P3 Au3 Co2 C1 164.4(4)
Co3 Au3 Co2 C1 -11.7(4)
C6 Au3 Co2 C1 12.6(7)
Au2 Au3 Co2 C1 -79.6(4)
P3 Au3 Co2 C10 58.6(13)
Co3 Au3 Co2 C10 -117.5(13)
C6 Au3 Co2 C10 -93.2(14)
Au2 Au3 Co2 C10 174.6(13)
P3 Au3 Co2 Co5 131.77(19)
Co3 Au3 Co2 Co5 -44.32(14)
C6 Au3 Co2 Co5 -20.0(5)
Au2 Au3 Co2 Co5 -112.18(15)
P3 Au3 Co2 Co1 118.51(17)
Co3 Au3 Co2 Co1 -57.59(8)
C6 Au3 Co2 Co1 -33.3(5)
Au2 Au3 Co2 Co1 -125.44(9)
P3 Au3 Co2 Au2 -116.05(16)
Co3 Au3 Co2 Au2 67.85(6)
C6 Au3 Co2 Au2 92.1(5)
P3 Au3 Co2 Co3 176.09(16)
C6 Au3 Co2 Co3 24.3(5)
Au2 Au3 Co2 Co3 -67.85(6)
P3 Au3 Co2 Au1 -158.11(15)
Co3 Au3 Co2 Au1 25.80(7)
C6 Au3 Co2 Au1 50.1(5)
Au2 Au3 Co2 Au1 -42.05(5)
C1 Au1 Co2 C11 -174.3(9)
P1 Au1 Co2 C11 7.9(7)
Co5 Au1 Co2 C11 126.3(7)
Co4 Au1 Co2 C11 -179.5(7)
Co3 Au1 Co2 C11 -129.9(7)
Au2 Au1 Co2 C11 -65.9(7)
C1 Au1 Co2 C5 42(3)
P1 Au1 Co2 C5 -136(3)
Co5 Au1 Co2 C5 -17(3)
Co4 Au1 Co2 C5 37(3)
Co3 Au1 Co2 C5 87(3)
Au2 Au1 Co2 C5 151(3)
P1 Au1 Co2 C1 -177.8(6)
Co5 Au1 Co2 C1 -59.4(6)
Co4 Au1 Co2 C1 -5.1(6)
Co3 Au1 Co2 C1 44.5(6)
Au2 Au1 Co2 C1 108.4(6)
C1 Au1 Co2 C10 98.9(7)
P1 Au1 Co2 C10 -78.9(5)
Co5 Au1 Co2 C10 39.5(4)
Co4 Au1 Co2 C10 93.8(4)
Co3 Au1 Co2 C10 143.4(4)
Au2 Au1 Co2 C10 -152.7(4)
C1 Au1 Co2 Co5 59.4(6)
P1 Au1 Co2 Co5 -118.4(2)
Co4 Au1 Co2 Co5 54.29(8)
Co3 Au1 Co2 Co5 103.89(9)
Au2 Au1 Co2 Co5 167.83(8)
C1 Au1 Co2 Co1 7.0(6)
P1 Au1 Co2 Co1 -170.71(19)
Co5 Au1 Co2 Co1 -52.35(8)
Co4 Au1 Co2 Co1 1.93(7)
Co3 Au1 Co2 Co1 51.54(7)
Au2 Au1 Co2 Co1 115.48(8)
C1 Au1 Co2 Au2 -108.4(6)
P1 Au1 Co2 Au2 73.81(19)
Co5 Au1 Co2 Au2 -167.83(8)
Co4 Au1 Co2 Au2 -113.55(6)
Co3 Au1 Co2 Au2 -63.94(6)
C1 Au1 Co2 Au3 -67.7(6)
P1 Au1 Co2 Au3 114.51(19)
Co5 Au1 Co2 Au3 -127.13(10)
Co4 Au1 Co2 Au3 -72.84(8)
Co3 Au1 Co2 Au3 -23.24(6)
Au2 Au1 Co2 Au3 40.70(5)
C1 Au1 Co2 Co3 -44.5(6)
P1 Au1 Co2 Co3 137.75(19)
Co5 Au1 Co2 Co3 -103.89(9)
Co4 Au1 Co2 Co3 -49.60(7)
Au2 Au1 Co2 Co3 63.94(6)
C2 Co1 Co3 C12 -108(4)
C4 Co1 Co3 C12 -11(4)
C3 Co1 Co3 C12 85(4)
C1 Co1 Co3 C12 88(4)
Co5 Co1 Co3 C12 87(4)
Co4 Co1 Co3 C12 31(4)
Co2 Co1 Co3 C12 140(4)
C2 Co1 Co3 C6 -23.4(10)
C4 Co1 Co3 C6 74.0(9)
C3 Co1 Co3 C6 170.0(13)
C1 Co1 Co3 C6 173.0(9)
Co5 Co1 Co3 C6 171.9(7)
Co4 Co1 Co3 C6 115.9(7)
Co2 Co1 Co3 C6 -135.0(7)
C2 Co1 Co3 C1 163.6(9)
C4 Co1 Co3 C1 -99.0(8)
C3 Co1 Co3 C1 -3.1(12)
Co5 Co1 Co3 C1 -1.2(5)
Co4 Co1 Co3 C1 -57.2(5)
Co2 Co1 Co3 C1 52.0(5)
C2 Co1 Co3 Au3 50.0(7)
C4 Co1 Co3 Au3 147.4(6)
C3 Co1 Co3 Au3 -116.6(11)
C1 Co1 Co3 Au3 -113.6(5)
Co5 Co1 Co3 Au3 -114.71(9)
Co4 Co1 Co3 Au3 -170.73(9)
Co2 Co1 Co3 Au3 -61.60(8)
C2 Co1 Co3 Co4 -139.2(7)
C4 Co1 Co3 Co4 -41.8(6)
C3 Co1 Co3 Co4 54.1(11)
C1 Co1 Co3 Co4 57.2(5)
Co5 Co1 Co3 Co4 56.03(10)
Co2 Co1 Co3 Co4 109.14(10)
C2 Co1 Co3 Au2 106.7(7)
C4 Co1 Co3 Au2 -155.9(6)
C3 Co1 Co3 Au2 -60.0(11)
C1 Co1 Co3 Au2 -56.9(5)
Co5 Co1 Co3 Au2 -58.06(13)
Co4 Co1 Co3 Au2 -114.09(11)
Co2 Co1 Co3 Au2 -4.95(10)
C2 Co1 Co3 Co2 111.6(7)
C4 Co1 Co3 Co2 -151.0(6)
C3 Co1 Co3 Co2 -55.0(11)
C1 Co1 Co3 Co2 -52.0(5)
Co5 Co1 Co3 Co2 -53.11(9)
Co4 Co1 Co3 Co2 -109.14(10)
C2 Co1 Co3 Au1 167.4(7)
C4 Co1 Co3 Au1 -95.2(6)
C3 Co1 Co3 Au1 0.8(11)
C1 Co1 Co3 Au1 3.8(5)
Co5 Co1 Co3 Au1 2.65(9)
Co4 Co1 Co3 Au1 -53.37(7)
Co2 Co1 Co3 Au1 55.76(7)
P3 Au3 Co3 C12 63.6(7)
C6 Au3 Co3 C12 93.9(10)
Co2 Au3 Co3 C12 -126.0(6)
Au2 Au3 Co3 C12 -59.2(6)
P3 Au3 Co3 C6 -30.3(9)
Co2 Au3 Co3 C6 140.1(8)
Au2 Au3 Co3 C6 -153.2(8)
P3 Au3 Co3 C1 -158.4(6)
C6 Au3 Co3 C1 -128.1(9)
Co2 Au3 Co3 C1 12.0(4)
Au2 Au3 Co3 C1 78.8(4)
P3 Au3 Co3 Co1 -112.9(4)
C6 Au3 Co3 Co1 -82.5(8)
Co2 Au3 Co3 Co1 57.51(7)
Au2 Au3 Co3 Co1 124.30(7)
P3 Au3 Co3 Co4 -124.5(4)
C6 Au3 Co3 Co4 -94.2(8)
Co2 Au3 Co3 Co4 45.82(13)
Au2 Au3 Co3 Co4 112.61(14)
P3 Au3 Co3 Au2 122.8(4)
C6 Au3 Co3 Au2 153.2(8)
Co2 Au3 Co3 Au2 -66.79(6)
P3 Au3 Co3 Co2 -170.4(4)
C6 Au3 Co3 Co2 -140.1(8)
Au2 Au3 Co3 Co2 66.79(6)
P3 Au3 Co3 Au1 164.1(4)
C6 Au3 Co3 Au1 -165.6(8)
Co2 Au3 Co3 Au1 -25.52(7)
Au2 Au3 Co3 Au1 41.27(5)
P2 Au2 Co3 C12 18.9(8)
C11 Au2 Co3 C12 -168.3(9)
Co2 Au2 Co3 C12 -169.7(7)
Au3 Au2 Co3 C12 120.8(7)
Au1 Au2 Co3 C12 -99.9(7)
P2 Au2 Co3 C6 -67.6(10)
C11 Au2 Co3 C6 105.2(11)
C12 Au2 Co3 C6 -86.5(12)
Co2 Au2 Co3 C6 103.8(10)
Au3 Au2 Co3 C6 34.3(10)
Au1 Au2 Co3 C6 173.6(10)
P2 Au2 Co3 C1 153.4(5)
C11 Au2 Co3 C1 -33.8(7)
C12 Au2 Co3 C1 134.5(9)
Co2 Au2 Co3 C1 -35.2(4)
Au3 Au2 Co3 C1 -104.7(4)
Au1 Au2 Co3 C1 34.5(4)
P2 Au2 Co3 Co1 -166.5(2)
C11 Au2 Co3 Co1 6.2(5)
C12 Au2 Co3 Co1 174.5(7)
Co2 Au2 Co3 Co1 4.84(10)
Au3 Au2 Co3 Co1 -64.71(10)
Au1 Au2 Co3 Co1 74.57(10)
P2 Au2 Co3 Au3 -101.8(2)
C11 Au2 Co3 Au3 70.9(5)
C12 Au2 Co3 Au3 -120.8(7)
Co2 Au2 Co3 Au3 69.55(7)
Au1 Au2 Co3 Au3 139.29(5)
P2 Au2 Co3 Co4 126.0(2)
C11 Au2 Co3 Co4 -61.2(5)
C12 Au2 Co3 Co4 107.1(7)
Co2 Au2 Co3 Co4 -62.56(12)
Au3 Au2 Co3 Co4 -132.11(13)
Au1 Au2 Co3 Co4 7.17(9)
P2 Au2 Co3 Co2 -171.4(2)
C11 Au2 Co3 Co2 1.4(5)
C12 Au2 Co3 Co2 169.7(7)
Au3 Au2 Co3 Co2 -69.55(7)
Au1 Au2 Co3 Co2 69.74(7)
P2 Au2 Co3 Au1 118.9(2)
C11 Au2 Co3 Au1 -68.4(5)
C12 Au2 Co3 Au1 99.9(7)
Co2 Au2 Co3 Au1 -69.74(7)
Au3 Au2 Co3 Au1 -139.29(5)
C11 Co2 Co3 C12 10.2(13)
C5 Co2 Co3 C12 129.9(12)
C1 Co2 Co3 C12 -107.6(11)
C10 Co2 Co3 C12 -117.5(11)
Co5 Co2 Co3 C12 -120.6(9)
Co1 Co2 Co3 C12 -172.4(9)
Au2 Co2 Co3 C12 12.8(9)
Au3 Co2 Co3 C12 90.2(9)
Au1 Co2 Co3 C12 -63.6(9)
C11 Co2 Co3 C6 -124.5(12)
C5 Co2 Co3 C6 -4.8(11)
C1 Co2 Co3 C6 117.7(10)
C10 Co2 Co3 C6 107.8(10)
Co5 Co2 Co3 C6 104.8(8)
Co1 Co2 Co3 C6 53.0(8)
Au2 Co2 Co3 C6 -121.8(8)
Au3 Co2 Co3 C6 -44.5(8)
Au1 Co2 Co3 C6 161.7(8)
C11 Co2 Co3 C1 117.8(12)
C5 Co2 Co3 C1 -122.5(10)
C10 Co2 Co3 C1 -9.9(9)
Co5 Co2 Co3 C1 -13.0(6)
Co1 Co2 Co3 C1 -64.7(6)
Au2 Co2 Co3 C1 120.4(6)
Au3 Co2 Co3 C1 -162.2(6)
Au1 Co2 Co3 C1 44.0(6)
C11 Co2 Co3 Co1 -177.4(10)
C5 Co2 Co3 Co1 -57.8(8)
C1 Co2 Co3 Co1 64.7(6)
C10 Co2 Co3 Co1 54.8(6)
Co5 Co2 Co3 Co1 51.80(10)
Au2 Co2 Co3 Co1 -174.80(11)
Au3 Co2 Co3 Co1 -97.43(9)
Au1 Co2 Co3 Co1 108.77(9)
C11 Co2 Co3 Au3 -80.0(10)
C5 Co2 Co3 Au3 39.7(8)
C1 Co2 Co3 Au3 162.2(6)
C10 Co2 Co3 Au3 152.3(7)
Co5 Co2 Co3 Au3 149.23(10)
Co1 Co2 Co3 Au3 97.43(9)
Au2 Co2 Co3 Au3 -77.37(5)
Au1 Co2 Co3 Au3 -153.80(7)
C11 Co2 Co3 Co4 129.0(10)
C5 Co2 Co3 Co4 -111.3(8)
C1 Co2 Co3 Co4 11.2(6)
C10 Co2 Co3 Co4 1.3(7)
Co5 Co2 Co3 Co4 -1.74(10)
Co1 Co2 Co3 Co4 -53.54(10)
Au2 Co2 Co3 Co4 131.66(10)
Au3 Co2 Co3 Co4 -150.98(10)
Au1 Co2 Co3 Co4 55.22(7)
C11 Co2 Co3 Au2 -2.6(10)
C5 Co2 Co3 Au2 117.0(8)
C1 Co2 Co3 Au2 -120.4(6)
C10 Co2 Co3 Au2 -130.4(7)
Co5 Co2 Co3 Au2 -133.40(10)
Co1 Co2 Co3 Au2 174.80(11)
Au3 Co2 Co3 Au2 77.37(5)
Au1 Co2 Co3 Au2 -76.43(5)
C11 Co2 Co3 Au1 73.8(10)
C5 Co2 Co3 Au1 -166.5(8)
C1 Co2 Co3 Au1 -44.0(6)
C10 Co2 Co3 Au1 -53.9(6)
Co5 Co2 Co3 Au1 -56.97(7)
Co1 Co2 Co3 Au1 -108.77(9)
Au2 Co2 Co3 Au1 76.43(5)
Au3 Co2 Co3 Au1 153.80(7)
C1 Au1 Co3 C12 -175.6(9)
P1 Au1 Co3 C12 1.4(7)
Co5 Au1 Co3 C12 -173.3(6)
Co4 Au1 Co3 C12 -117.7(6)
Co2 Au1 Co3 C12 136.5(6)
Au2 Au1 Co3 C12 69.3(6)
C1 Au1 Co3 C6 -47(3)
P1 Au1 Co3 C6 130(3)
Co5 Au1 Co3 C6 -44(3)
Co4 Au1 Co3 C6 11(3)
Co2 Au1 Co3 C6 -95(3)
Au2 Au1 Co3 C6 -162(3)
P1 Au1 Co3 C1 177.0(7)
Co5 Au1 Co3 C1 2.3(7)
Co4 Au1 Co3 C1 57.9(7)
Co2 Au1 Co3 C1 -47.9(7)
Au2 Au1 Co3 C1 -115.1(7)
C1 Au1 Co3 Co1 -4.7(7)
P1 Au1 Co3 Co1 172.3(2)
Co5 Au1 Co3 Co1 -2.39(8)
Co4 Au1 Co3 Co1 53.19(9)
Co2 Au1 Co3 Co1 -52.57(8)
Au2 Au1 Co3 Co1 -119.74(9)
C1 Au1 Co3 Au3 73.5(7)
P1 Au1 Co3 Au3 -109.5(2)
Co5 Au1 Co3 Au3 75.75(9)
Co4 Au1 Co3 Au3 131.32(11)
Co2 Au1 Co3 Au3 25.56(7)
Au2 Au1 Co3 Au3 -41.60(6)
C1 Au1 Co3 Co4 -57.9(7)
P1 Au1 Co3 Co4 119.2(2)
Co5 Au1 Co3 Co4 -55.57(8)
Co2 Au1 Co3 Co4 -105.76(9)
Au2 Au1 Co3 Co4 -172.93(9)
C1 Au1 Co3 Au2 115.1(7)
P1 Au1 Co3 Au2 -67.9(2)
Co5 Au1 Co3 Au2 117.35(7)
Co4 Au1 Co3 Au2 172.93(9)
Co2 Au1 Co3 Au2 67.17(6)
C1 Au1 Co3 Co2 47.9(7)
P1 Au1 Co3 Co2 -135.1(2)
Co5 Au1 Co3 Co2 50.18(7)
Co4 Au1 Co3 Co2 105.76(9)
Au2 Au1 Co3 Co2 -67.17(6)
C2 Co1 Co4 C9 57.0(15)
C4 Co1 Co4 C9 72.1(11)
C3 Co1 Co4 C9 160.3(9)
C1 Co1 Co4 C9 -102.9(9)
Co5 Co1 Co4 C9 -159.2(8)
Co3 Co1 Co4 C9 -45.9(8)
Co2 Co1 Co4 C9 -106.9(8)
C2 Co1 Co4 C8 -87.1(16)
C4 Co1 Co4 C8 -72.0(12)
C3 Co1 Co4 C8 16.2(11)
C1 Co1 Co4 C8 113.0(11)
Co5 Co1 Co4 C8 56.7(9)
Co3 Co1 Co4 C8 170.0(9)
Co2 Co1 Co4 C8 109.0(9)
C2 Co1 Co4 C1 160.0(14)
C4 Co1 Co4 C1 175.0(9)
C3 Co1 Co4 C1 -96.7(7)
Co5 Co1 Co4 C1 -56.3(5)
Co3 Co1 Co4 C1 57.0(5)
Co2 Co1 Co4 C1 -3.9(5)
C2 Co1 Co4 C4 -15.1(15)
C3 Co1 Co4 C4 88.2(9)
C1 Co1 Co4 C4 -175.0(9)
Co5 Co1 Co4 C4 128.7(8)
Co3 Co1 Co4 C4 -118.0(8)
Co2 Co1 Co4 C4 -179.0(8)
C2 Co1 Co4 Co3 103.0(13)
C4 Co1 Co4 Co3 118.0(8)
C3 Co1 Co4 Co3 -153.7(5)
C1 Co1 Co4 Co3 -57.0(5)
Co5 Co1 Co4 Co3 -113.28(10)
Co2 Co1 Co4 Co3 -60.93(8)
C2 Co1 Co4 Co5 -143.7(13)
C4 Co1 Co4 Co5 -128.7(8)
C3 Co1 Co4 Co5 -40.4(5)
C1 Co1 Co4 Co5 56.3(5)
Co3 Co1 Co4 Co5 113.28(10)
Co2 Co1 Co4 Co5 52.34(8)
C2 Co1 Co4 Au1 166.2(13)
C4 Co1 Co4 Au1 -178.7(8)
C3 Co1 Co4 Au1 -90.5(5)
C1 Co1 Co4 Au1 6.3(5)
Co5 Co1 Co4 Au1 -50.01(8)
Co3 Co1 Co4 Au1 63.26(7)
Co2 Co1 Co4 Au1 2.33(9)
C12 Co3 Co4 C9 -32.0(9)
C6 Co3 Co4 C9 75.7(10)
C1 Co3 Co4 C9 -154.4(9)
Co1 Co3 Co4 C9 142.8(7)
Au3 Co3 Co4 C9 156.4(7)
Au2 Co3 Co4 C9 -115.0(7)
Co2 Co3 Co4 C9 -164.7(7)
Au1 Co3 Co4 C9 -107.4(6)
C12 Co3 Co4 C8 54(4)
C6 Co3 Co4 C8 162(4)
C1 Co3 Co4 C8 -68(4)
Co1 Co3 Co4 C8 -131(4)
Au3 Co3 Co4 C8 -118(4)
Au2 Co3 Co4 C8 -29(4)
Co2 Co3 Co4 C8 -79(4)
Au1 Co3 Co4 C8 -22(4)
C12 Co3 Co4 C1 122.3(9)
C6 Co3 Co4 C1 -129.9(10)
Co1 Co3 Co4 C1 -62.8(6)
Au3 Co3 Co4 C1 -49.2(6)
Au2 Co3 Co4 C1 39.3(6)
Co2 Co3 Co4 C1 -10.3(6)
Au1 Co3 Co4 C1 46.9(6)
C12 Co3 Co4 C4 -132.6(8)
C6 Co3 Co4 C4 -24.9(10)
C1 Co3 Co4 C4 105.0(8)
Co1 Co3 Co4 C4 42.2(5)
Au3 Co3 Co4 C4 55.8(5)
Au2 Co3 Co4 C4 144.4(5)
Co2 Co3 Co4 C4 94.7(5)
Au1 Co3 Co4 C4 152.0(5)
C12 Co3 Co4 Co1 -174.9(6)
C6 Co3 Co4 Co1 -67.1(8)
C1 Co3 Co4 Co1 62.8(6)
Au3 Co3 Co4 Co1 13.58(14)
Au2 Co3 Co4 Co1 102.12(12)
Co2 Co3 Co4 Co1 52.47(8)
Au1 Co3 Co4 Co1 109.74(8)
C12 Co3 Co4 Co5 134.3(6)
C6 Co3 Co4 Co5 -117.9(8)
C1 Co3 Co4 Co5 12.0(6)
Co1 Co3 Co4 Co5 -50.82(9)
Au3 Co3 Co4 Co5 -37.23(16)
Au2 Co3 Co4 Co5 51.31(13)
Co2 Co3 Co4 Co5 1.66(10)
Au1 Co3 Co4 Co5 58.92(7)
C12 Co3 Co4 Au1 75.4(6)
C6 Co3 Co4 Au1 -176.9(8)
C1 Co3 Co4 Au1 -46.9(6)
Co1 Co3 Co4 Au1 -109.74(8)
Au3 Co3 Co4 Au1 -96.15(13)
Au2 Co3 Co4 Au1 -7.61(10)
Co2 Co3 Co4 Au1 -57.26(7)
C1 Au1 Co4 C9 120.8(9)
P1 Au1 Co4 C9 -60.9(7)
Co5 Au1 Co4 C9 175.0(6)
Co2 Au1 Co4 C9 125.6(6)
Co3 Au1 Co4 C9 72.2(6)
Au2 Au1 Co4 C9 77.8(6)
C1 Au1 Co4 C8 -135.4(10)
P1 Au1 Co4 C8 43.0(9)
Co5 Au1 Co4 C8 -81.2(8)
Co2 Au1 Co4 C8 -130.6(8)
Co3 Au1 Co4 C8 176.0(9)
Au2 Au1 Co4 C8 -178.4(8)
P1 Au1 Co4 C1 178.3(6)
Co5 Au1 Co4 C1 54.2(6)
Co2 Au1 Co4 C1 4.8(6)
Co3 Au1 Co4 C1 -48.6(6)
Au2 Au1 Co4 C1 -43.0(6)
C1 Au1 Co4 C4 -8.6(12)
P1 Au1 Co4 C4 169.8(11)
Co5 Au1 Co4 C4 45.6(11)
Co2 Au1 Co4 C4 -3.8(11)
Co3 Au1 Co4 C4 -57.2(11)
Au2 Au1 Co4 C4 -51.6(11)
C1 Au1 Co4 Co1 -6.8(6)
P1 Au1 Co4 Co1 171.52(17)
Co5 Au1 Co4 Co1 47.40(9)
Co2 Au1 Co4 Co1 -2.02(8)
Co3 Au1 Co4 Co1 -55.43(9)
Au2 Au1 Co4 Co1 -49.86(8)
C1 Au1 Co4 Co3 48.6(6)
P1 Au1 Co4 Co3 -133.04(17)
Co5 Au1 Co4 Co3 102.83(10)
Co2 Au1 Co4 Co3 53.41(7)
Au2 Au1 Co4 Co3 5.57(7)
C1 Au1 Co4 Co5 -54.2(6)
P1 Au1 Co4 Co5 124.13(18)
Co2 Au1 Co4 Co5 -49.41(7)
Co3 Au1 Co4 Co5 -102.83(10)
Au2 Au1 Co4 Co5 -97.26(7)
C2 Co1 Co5 C7 68.1(15)
C4 Co1 Co5 C7 -42.4(13)
C3 Co1 Co5 C7 45.6(14)
C1 Co1 Co5 C7 -134.2(12)
Co4 Co1 Co5 C7 -78.9(11)
Co3 Co1 Co5 C7 -133.1(11)
Co2 Co1 Co5 C7 167.8(11)
C2 Co1 Co5 C10 -60.2(11)
C4 Co1 Co5 C10 -170.7(8)
C3 Co1 Co5 C10 -82.7(9)
C1 Co1 Co5 C10 97.5(8)
Co4 Co1 Co5 C10 152.8(6)
Co3 Co1 Co5 C10 98.6(6)
Co2 Co1 Co5 C10 39.5(6)
C2 Co1 Co5 C1 -157.7(11)
C4 Co1 Co5 C1 91.8(8)
C3 Co1 Co5 C1 179.8(9)
Co4 Co1 Co5 C1 55.3(5)
Co3 Co1 Co5 C1 1.1(5)
Co2 Co1 Co5 C1 -58.0(5)
C2 Co1 Co5 C3 22.5(12)
C4 Co1 Co5 C3 -88.0(9)
C1 Co1 Co5 C3 -179.8(9)
Co4 Co1 Co5 C3 -124.5(8)
Co3 Co1 Co5 C3 -178.7(8)
Co2 Co1 Co5 C3 122.2(8)
C2 Co1 Co5 Co2 -99.7(10)
C4 Co1 Co5 Co2 149.8(6)
C3 Co1 Co5 Co2 -122.2(8)
C1 Co1 Co5 Co2 58.0(5)
Co4 Co1 Co5 Co2 113.30(10)
Co3 Co1 Co5 Co2 59.15(10)
C2 Co1 Co5 Co4 147.0(10)
C4 Co1 Co5 Co4 36.5(6)
C3 Co1 Co5 Co4 124.5(8)
C1 Co1 Co5 Co4 -55.3(5)
Co3 Co1 Co5 Co4 -54.15(9)
Co2 Co1 Co5 Co4 -113.30(11)
C2 Co1 Co5 Au1 -161.8(10)
C4 Co1 Co5 Au1 87.7(6)
C3 Co1 Co5 Au1 175.7(8)
C1 Co1 Co5 Au1 -4.1(5)
Co4 Co1 Co5 Au1 51.15(8)
Co3 Co1 Co5 Au1 -3.00(10)
Co2 Co1 Co5 Au1 -62.15(8)
C11 Co2 Co5 C7 12.6(19)
C5 Co2 Co5 C7 -98.1(18)
C1 Co2 Co5 C7 135.2(18)
C10 Co2 Co5 C7 -30.1(18)
Co1 Co2 Co5 C7 -163.3(17)
Au2 Co2 Co5 C7 99.1(17)
Au3 Co2 Co5 C7 -178.5(16)
Co3 Co2 Co5 C7 146.7(17)
Au1 Co2 Co5 C7 85.7(17)
C11 Co2 Co5 C10 42.7(11)
C5 Co2 Co5 C10 -68.0(10)
C1 Co2 Co5 C10 165.3(9)
Co1 Co2 Co5 C10 -133.2(7)
Au2 Co2 Co5 C10 129.2(7)
Au3 Co2 Co5 C10 -148.4(7)
Co3 Co2 Co5 C10 176.8(7)
Au1 Co2 Co5 C10 115.8(7)
C11 Co2 Co5 C1 -122.6(10)
C5 Co2 Co5 C1 126.7(9)
C10 Co2 Co5 C1 -165.3(9)
Co1 Co2 Co5 C1 61.5(6)
Au2 Co2 Co5 C1 -36.1(6)
Au3 Co2 Co5 C1 46.3(6)
Co3 Co2 Co5 C1 11.5(6)
Au1 Co2 Co5 C1 -49.5(6)
C11 Co2 Co5 C3 135.0(10)
C5 Co2 Co5 C3 24.3(8)
C1 Co2 Co5 C3 -102.4(8)
C10 Co2 Co5 C3 92.2(9)
Co1 Co2 Co5 C3 -40.9(5)
Au2 Co2 Co5 C3 -138.5(5)
Au3 Co2 Co5 C3 -56.1(5)
Co3 Co2 Co5 C3 -90.9(5)
Au1 Co2 Co5 C3 -151.9(5)
C11 Co2 Co5 Co1 175.9(9)
C5 Co2 Co5 Co1 65.2(7)
C1 Co2 Co5 Co1 -61.5(6)
C10 Co2 Co5 Co1 133.2(7)
Au2 Co2 Co5 Co1 -97.60(11)
Au3 Co2 Co5 Co1 -15.23(14)
Co3 Co2 Co5 Co1 -50.02(9)
Au1 Co2 Co5 Co1 -110.99(9)
C11 Co2 Co5 Co4 -132.4(9)
C5 Co2 Co5 Co4 116.9(7)
C1 Co2 Co5 Co4 -9.8(6)
C10 Co2 Co5 Co4 -175.1(7)
Co1 Co2 Co5 Co4 51.73(9)
Au2 Co2 Co5 Co4 -45.86(13)
Au3 Co2 Co5 Co4 36.50(16)
Co3 Co2 Co5 Co4 1.71(10)
Au1 Co2 Co5 Co4 -59.26(8)
C11 Co2 Co5 Au1 -73.1(9)
C5 Co2 Co5 Au1 176.2(7)
C1 Co2 Co5 Au1 49.5(6)
C10 Co2 Co5 Au1 -115.8(7)
Co1 Co2 Co5 Au1 110.99(9)
Au2 Co2 Co5 Au1 13.40(9)
Au3 Co2 Co5 Au1 95.76(13)
Co3 Co2 Co5 Au1 60.97(7)
C9 Co4 Co5 C7 -116(2)
C8 Co4 Co5 C7 3.2(12)
C1 Co4 Co5 C7 -153.8(10)
C4 Co4 Co5 C7 104.3(10)
Co1 Co4 Co5 C7 140.8(8)
Co3 Co4 Co5 C7 -166.2(8)
Au1 Co4 Co5 C7 -99.3(8)
C9 Co4 Co5 C10 40(2)
C8 Co4 Co5 C10 159.1(15)
C1 Co4 Co5 C10 2.1(13)
C4 Co4 Co5 C10 -99.8(13)
Co1 Co4 Co5 C10 -63.2(12)
Co3 Co4 Co5 C10 -10.2(12)
Au1 Co4 Co5 C10 56.6(12)
C9 Co4 Co5 C1 38(2)
C8 Co4 Co5 C1 157.0(11)
C4 Co4 Co5 C1 -101.9(9)
Co1 Co4 Co5 C1 -65.4(6)
Co3 Co4 Co5 C1 -12.4(6)
Au1 Co4 Co5 C1 54.5(6)
C9 Co4 Co5 C3 143(2)
C8 Co4 Co5 C3 -98.1(11)
C1 Co4 Co5 C3 104.9(8)
C4 Co4 Co5 C3 3.0(8)
Co1 Co4 Co5 C3 39.5(6)
Co3 Co4 Co5 C3 92.5(6)
Au1 Co4 Co5 C3 159.4(6)
C9 Co4 Co5 Co1 103(2)
C8 Co4 Co5 Co1 -137.6(9)
C1 Co4 Co5 Co1 65.4(6)
C4 Co4 Co5 Co1 -36.5(6)
Co3 Co4 Co5 Co1 53.02(9)
Au1 Co4 Co5 Co1 119.88(9)
C9 Co4 Co5 Co2 48(2)
C8 Co4 Co5 Co2 167.5(9)
C1 Co4 Co5 Co2 10.5(6)
C4 Co4 Co5 Co2 -91.4(6)
Co1 Co4 Co5 Co2 -54.91(10)
Co3 Co4 Co5 Co2 -1.89(11)
Au1 Co4 Co5 Co2 64.98(8)
C9 Co4 Co5 Au1 -17(2)
C8 Co4 Co5 Au1 102.5(9)
C1 Co4 Co5 Au1 -54.5(6)
C4 Co4 Co5 Au1 -156.4(6)
Co1 Co4 Co5 Au1 -119.88(9)
Co3 Co4 Co5 Au1 -66.87(8)
C1 Au1 Co5 C7 155.3(9)
P1 Au1 Co5 C7 -22.3(8)
Co4 Au1 Co5 C7 102.5(7)
Co2 Au1 Co5 C7 -152.2(7)
Co3 Au1 Co5 C7 153.3(7)
Au2 Au1 Co5 C7 -162.1(7)
C1 Au1 Co5 C10 -102.5(8)
P1 Au1 Co5 C10 79.9(6)
Co4 Au1 Co5 C10 -155.3(6)
Co2 Au1 Co5 C10 -50.0(6)
Co3 Au1 Co5 C10 -104.4(6)
Au2 Au1 Co5 C10 -59.8(6)
P1 Au1 Co5 C1 -177.6(6)
Co4 Au1 Co5 C1 -52.8(6)
Co2 Au1 Co5 C1 52.5(6)
Co3 Au1 Co5 C1 -2.0(6)
Au2 Au1 Co5 C1 42.6(6)
C1 Au1 Co5 C3 10.8(13)
P1 Au1 Co5 C3 -166.8(11)
Co4 Au1 Co5 C3 -42.0(11)
Co2 Au1 Co5 C3 63.3(11)
Co3 Au1 Co5 C3 8.8(11)
Au2 Au1 Co5 C3 53.5(11)
C1 Au1 Co5 Co1 4.5(6)
P1 Au1 Co5 Co1 -173.13(18)
Co4 Au1 Co5 Co1 -48.34(9)
Co2 Au1 Co5 Co1 56.97(9)
Co3 Au1 Co5 Co1 2.49(8)
Au2 Au1 Co5 Co1 47.12(9)
C1 Au1 Co5 Co2 -52.5(6)
P1 Au1 Co5 Co2 129.90(18)
Co4 Au1 Co5 Co2 -105.31(9)
Co3 Au1 Co5 Co2 -54.48(7)
Au2 Au1 Co5 Co2 -9.85(7)
C1 Au1 Co5 Co4 52.8(6)
P1 Au1 Co5 Co4 -124.79(19)
Co2 Au1 Co5 Co4 105.31(9)
Co3 Au1 Co5 Co4 50.84(7)
Au2 Au1 Co5 Co4 95.47(7)
C9 Co4 C1 Co5 -167.7(8)
C8 Co4 C1 Co5 -29.7(14)
C4 Co4 C1 Co5 83.8(7)
Co1 Co4 C1 Co5 79.9(5)
Co3 Co4 C1 Co5 163.1(8)
Au1 Co4 C1 Co5 -91.3(6)
C9 Co4 C1 Co3 29.2(10)
C8 Co4 C1 Co3 167.3(12)
C4 Co4 C1 Co3 -79.3(7)
Co1 Co4 C1 Co3 -83.1(5)
Co5 Co4 C1 Co3 -163.1(8)
Au1 Co4 C1 Co3 105.6(6)
C9 Co4 C1 Co2 132(3)
C8 Co4 C1 Co2 -90(3)
C4 Co4 C1 Co2 24(3)
Co1 Co4 C1 Co2 20(3)
Co3 Co4 C1 Co2 103(3)
Co5 Co4 C1 Co2 -60(3)
Au1 Co4 C1 Co2 -152(3)
C9 Co4 C1 Co1 112.4(8)
C8 Co4 C1 Co1 -109.6(12)
C4 Co4 C1 Co1 3.8(7)
Co3 Co4 C1 Co1 83.1(5)
Co5 Co4 C1 Co1 -79.9(5)
Au1 Co4 C1 Co1 -171.3(7)
C9 Co4 C1 Au1 -76.3(9)
C8 Co4 C1 Au1 61.7(13)
C4 Co4 C1 Au1 175.1(7)
Co1 Co4 C1 Au1 171.3(7)
Co3 Co4 C1 Au1 -105.6(6)
Co5 Co4 C1 Au1 91.3(6)
C7 Co5 C1 Co4 47.9(17)
C10 Co5 C1 Co4 -178.9(7)
C3 Co5 C1 Co4 -81.1(8)
Co1 Co5 C1 Co4 -81.2(5)
Co2 Co5 C1 Co4 -166.2(8)
Au1 Co5 C1 Co4 93.1(6)
C7 Co5 C1 Co3 124(3)
C10 Co5 C1 Co3 -103(3)
C3 Co5 C1 Co3 -5(3)
Co1 Co5 C1 Co3 -5(2)
Co2 Co5 C1 Co3 -90(3)
Co4 Co5 C1 Co3 76(3)
Au1 Co5 C1 Co3 169(3)
C7 Co5 C1 Co2 -146.0(14)
C10 Co5 C1 Co2 -12.8(8)
C3 Co5 C1 Co2 85.1(7)
Co1 Co5 C1 Co2 84.9(5)
Co4 Co5 C1 Co2 166.2(8)
Au1 Co5 C1 Co2 -100.7(6)
C7 Co5 C1 Co1 129.1(15)
C10 Co5 C1 Co1 -97.7(7)
C3 Co5 C1 Co1 0.1(7)
Co2 Co5 C1 Co1 -84.9(5)
Co4 Co5 C1 Co1 81.2(5)
Au1 Co5 C1 Co1 174.3(7)
C7 Co5 C1 Au1 -45.2(16)
C10 Co5 C1 Au1 88.0(7)
C3 Co5 C1 Au1 -174.2(7)
Co1 Co5 C1 Au1 -174.3(7)
Co2 Co5 C1 Au1 100.7(6)
Co4 Co5 C1 Au1 -93.1(6)
C12 Co3 C1 Co4 -86.6(9)
C6 Co3 C1 Co4 72.7(11)
Co1 Co3 C1 Co4 81.6(5)
Au3 Co3 C1 Co4 148.6(4)
Au2 Co3 C1 Co4 -147.6(5)
Co2 Co3 C1 Co4 164.4(9)
Au1 Co3 C1 Co4 -92.3(7)
C12 Co3 C1 Co5 -163(3)
C6 Co3 C1 Co5 -4(3)
Co1 Co3 C1 Co5 5(2)
Au3 Co3 C1 Co5 72(3)
Co4 Co3 C1 Co5 -77(3)
Au2 Co3 C1 Co5 136(3)
Co2 Co3 C1 Co5 88(3)
Au1 Co3 C1 Co5 -169(3)
C12 Co3 C1 Co2 109.0(9)
C6 Co3 C1 Co2 -91.7(11)
Co1 Co3 C1 Co2 -82.8(6)
Au3 Co3 C1 Co2 -15.8(6)
Co4 Co3 C1 Co2 -164.4(9)
Au2 Co3 C1 Co2 47.9(4)
Au1 Co3 C1 Co2 103.3(7)
C12 Co3 C1 Co1 -168.2(8)
C6 Co3 C1 Co1 -8.9(11)
Au3 Co3 C1 Co1 67.0(4)
Co4 Co3 C1 Co1 -81.6(5)
Au2 Co3 C1 Co1 130.7(4)
Co2 Co3 C1 Co1 82.8(6)
Au1 Co3 C1 Co1 -173.9(9)
C12 Co3 C1 Au1 5.7(11)
C6 Co3 C1 Au1 165.0(9)
Co1 Co3 C1 Au1 173.9(9)
Au3 Co3 C1 Au1 -119.1(5)
Co4 Co3 C1 Au1 92.3(7)
Au2 Co3 C1 Au1 -55.4(5)
Co2 Co3 C1 Au1 -103.3(7)
C11 Co2 C1 Co4 159(3)
C5 Co2 C1 Co4 -18(3)
C10 Co2 C1 Co4 71(3)
Co5 Co2 C1 Co4 61(3)
Co1 Co2 C1 Co4 -20(3)
Au2 Co2 C1 Co4 -148(3)
Au3 Co2 C1 Co4 -87(3)
Co3 Co2 C1 Co4 -101(3)
Au1 Co2 C1 Co4 151(3)
C11 Co2 C1 Co5 97.9(11)
C5 Co2 C1 Co5 -79.3(9)
C10 Co2 C1 Co5 10.3(6)
Co1 Co2 C1 Co5 -80.6(5)
Au2 Co2 C1 Co5 150.6(4)
Au3 Co2 C1 Co5 -147.9(4)
Co3 Co2 C1 Co5 -162.5(8)
Au1 Co2 C1 Co5 90.0(6)
C11 Co2 C1 Co3 -99.6(11)
C5 Co2 C1 Co3 83.1(10)
C10 Co2 C1 Co3 172.7(6)
Co5 Co2 C1 Co3 162.5(8)
Co1 Co2 C1 Co3 81.8(5)
Au2 Co2 C1 Co3 -47.0(4)
Au3 Co2 C1 Co3 14.5(5)
Au1 Co2 C1 Co3 -107.5(8)
C11 Co2 C1 Co1 178.6(9)
C5 Co2 C1 Co1 1.3(10)
C10 Co2 C1 Co1 90.9(6)
Co5 Co2 C1 Co1 80.6(5)
Au2 Co2 C1 Co1 -128.8(4)
Au3 Co2 C1 Co1 -67.3(4)
Co3 Co2 C1 Co1 -81.8(5)
Au1 Co2 C1 Co1 170.7(8)
C11 Co2 C1 Au1 7.9(13)
C5 Co2 C1 Au1 -169.4(8)
C10 Co2 C1 Au1 -79.7(6)
Co5 Co2 C1 Au1 -90.0(6)
Co1 Co2 C1 Au1 -170.7(8)
Au2 Co2 C1 Au1 60.5(4)
Au3 Co2 C1 Au1 122.0(4)
Co3 Co2 C1 Au1 107.5(8)
C2 Co1 C1 Co4 -140(3)
C4 Co1 C1 Co4 -3.8(7)
C3 Co1 C1 Co4 90.8(7)
Co5 Co1 C1 Co4 90.9(5)
Co3 Co1 C1 Co4 -87.6(5)
Co2 Co1 C1 Co4 174.7(7)
C2 Co1 C1 Co5 129(3)
C4 Co1 C1 Co5 -94.7(7)
C3 Co1 C1 Co5 -0.1(7)
Co4 Co1 C1 Co5 -90.9(5)
Co3 Co1 C1 Co5 -178.5(7)
Co2 Co1 C1 Co5 83.8(5)
C2 Co1 C1 Co3 -52(3)
C4 Co1 C1 Co3 83.8(7)
C3 Co1 C1 Co3 178.3(7)
Co5 Co1 C1 Co3 178.5(7)
Co4 Co1 C1 Co3 87.6(5)
Co2 Co1 C1 Co3 -97.8(5)
C2 Co1 C1 Co2 45(3)
C4 Co1 C1 Co2 -178.4(7)
C3 Co1 C1 Co2 -83.9(7)
Co5 Co1 C1 Co2 -83.8(5)
Co4 Co1 C1 Co2 -174.7(7)
Co3 Co1 C1 Co2 97.8(5)
C2 Co1 C1 Au1 162(4)
C4 Co1 C1 Au1 -61(4)
C3 Co1 C1 Au1 33(5)
Co5 Co1 C1 Au1 33(4)
Co4 Co1 C1 Au1 -58(4)
Co3 Co1 C1 Au1 -145(5)
Co2 Co1 C1 Au1 117(5)
P1 Au1 C1 Co4 -34(12)
Co5 Au1 C1 Co4 -89.4(6)
Co2 Au1 C1 Co4 -172.4(9)
Co3 Au1 C1 Co4 87.2(7)
Au2 Au1 C1 Co4 135.0(5)
P1 Au1 C1 Co5 55(12)
Co4 Au1 C1 Co5 89.4(6)
Co2 Au1 C1 Co5 -82.9(6)
Co3 Au1 C1 Co5 176.7(10)
Au2 Au1 C1 Co5 -135.6(5)
P1 Au1 C1 Co3 -122(11)
Co5 Au1 C1 Co3 -176.7(10)
Co4 Au1 C1 Co3 -87.2(7)
Co2 Au1 C1 Co3 100.4(8)
Au2 Au1 C1 Co3 47.7(5)
P1 Au1 C1 Co2 138(11)
Co5 Au1 C1 Co2 82.9(6)
Co4 Au1 C1 Co2 172.4(9)
Co3 Au1 C1 Co2 -100.4(8)
Au2 Au1 C1 Co2 -52.7(4)
P1 Au1 C1 Co1 22(16)
Co5 Au1 C1 Co1 -33(4)
Co4 Au1 C1 Co1 57(4)
Co2 Au1 C1 Co1 -116(5)
Co3 Au1 C1 Co1 144(5)
Au2 Au1 C1 Co1 -168(5)
C4 Co1 C2 O2 24(35)
C3 Co1 C2 O2 -69(35)
C1 Co1 C2 O2 161(33)
Co5 Co1 C2 O2 -87(35)
Co4 Co1 C2 O2 36(36)
Co3 Co1 C2 O2 118(35)
Co2 Co1 C2 O2 -163(34)
C2 Co1 C3 O3 19(3)
C4 Co1 C3 O3 -77(3)
C1 Co1 C3 O3 -175(3)
Co5 Co1 C3 O3 -175(3)
Co4 Co1 C3 O3 -127(3)
Co3 Co1 C3 O3 -172(2)
Co2 Co1 C3 O3 138(3)
C2 Co1 C3 Co5 -166.1(8)
C4 Co1 C3 Co5 97.3(8)
C1 Co1 C3 Co5 0.1(7)
Co4 Co1 C3 Co5 48.2(5)
Co3 Co1 C3 Co5 2.4(14)
Co2 Co1 C3 Co5 -46.7(5)
C7 Co5 C3 O3 21(3)
C10 Co5 C3 O3 -79(3)
C1 Co5 C3 O3 175(3)
Co1 Co5 C3 O3 175(3)
Co2 Co5 C3 O3 -136(3)
Co4 Co5 C3 O3 130(3)
Au1 Co5 C3 O3 167.0(19)
C7 Co5 C3 Co1 -153.6(8)
C10 Co5 C3 Co1 106.4(7)
C1 Co5 C3 Co1 -0.1(8)
Co2 Co5 C3 Co1 49.0(5)
Co4 Co5 C3 Co1 -44.7(5)
Au1 Co5 C3 Co1 -8.1(14)
C9 Co4 C4 O4 54(3)
C8 Co4 C4 O4 -50(3)
C1 Co4 C4 O4 178(2)
Co1 Co4 C4 O4 -178(3)
Co3 Co4 C4 O4 132(2)
Co5 Co4 C4 O4 -137(2)
Au1 Co4 C4 O4 -175.9(18)
C9 Co4 C4 Co1 -127.4(8)
C8 Co4 C4 Co1 128.6(9)
C1 Co4 C4 Co1 -3.9(7)
Co3 Co4 C4 Co1 -50.1(5)
Co5 Co4 C4 Co1 41.2(5)
Au1 Co4 C4 Co1 2.3(14)
C2 Co1 C4 O4 -11(3)
C3 Co1 C4 O4 82(3)
C1 Co1 C4 O4 -178(3)
Co5 Co1 C4 O4 133(3)
Co4 Co1 C4 O4 178(3)
Co3 Co1 C4 O4 -131(3)
Co2 Co1 C4 O4 180(2)
C2 Co1 C4 Co4 171.3(9)
C3 Co1 C4 Co4 -96.5(9)
C1 Co1 C4 Co4 3.7(7)
Co5 Co1 C4 Co4 -45.0(6)
Co3 Co1 C4 Co4 50.8(5)
Co2 Co1 C4 Co4 1.7(13)
C11 Co2 C5 O5 -66(15)
C1 Co2 C5 O5 112(15)
C10 Co2 C5 O5 21(15)
Co5 Co2 C5 O5 62(15)
Co1 Co2 C5 O5 113(15)
Au2 Co2 C5 O5 -136(15)
Au3 Co2 C5 O5 -168(15)
Co3 Co2 C5 O5 158(15)
Au1 Co2 C5 O5 78(16)
C12 Co3 C6 O6 45(15)
C1 Co3 C6 O6 -119(15)
Co1 Co3 C6 O6 -126(15)
Au3 Co3 C6 O6 151(15)
Co4 Co3 C6 O6 -74(15)
Au2 Co3 C6 O6 118(15)
Co2 Co3 C6 O6 -169(15)
Au1 Co3 C6 O6 -83(16)
C12 Co3 C6 Au3 -106.4(7)
C1 Co3 C6 Au3 89.7(8)
Co1 Co3 C6 Au3 82.9(3)
Co4 Co3 C6 Au3 135.54(18)
Au2 Co3 C6 Au3 -32.6(9)
Co2 Co3 C6 Au3 40.0(6)
Au1 Co3 C6 Au3 126(3)
P3 Au3 C6 O6 -6(2)
Co3 Au3 C6 O6 -176(3)
Co2 Au3 C6 O6 149(2)
Au2 Au3 C6 O6 -153(2)
P3 Au3 C6 Co3 169.4(3)
Co2 Au3 C6 Co3 -35.6(6)
Au2 Au3 C6 Co3 22.8(6)
C10 Co5 C7 O7 -36(58)
C1 Co5 C7 O7 99(57)
C3 Co5 C7 O7 -131(57)
Co1 Co5 C7 O7 -166(57)
Co2 Co5 C7 O7 -10(59)
Co4 Co5 C7 O7 133(57)
Au1 Co5 C7 O7 67(58)
C9 Co4 C8 O8 -34(60)
C1 Co4 C8 O8 -177(100)
C4 Co4 C8 O8 69(60)
Co1 Co4 C8 O8 117(59)
Co3 Co4 C8 O8 -117(58)
Co5 Co4 C8 O8 162(60)
Au1 Co4 C8 O8 -138(60)
C8 Co4 C9 O9 51(17)
C1 Co4 C9 O9 -162(16)
C4 Co4 C9 O9 -53(17)
Co1 Co4 C9 O9 -101(17)
Co3 Co4 C9 O9 -140(17)
Co5 Co4 C9 O9 168(15)
Au1 Co4 C9 O9 153(17)
C7 Co5 C10 O10 -21(4)
C1 Co5 C10 O10 -177(3)
C3 Co5 C10 O10 80(3)
Co1 Co5 C10 O10 130(3)
Co2 Co5 C10 O10 172(4)
Co4 Co5 C10 O10 -178(3)
Au1 Co5 C10 O10 -129(3)
C7 Co5 C10 Co2 166.8(8)
C1 Co5 C10 Co2 11.5(7)
C3 Co5 C10 Co2 -92.4(7)
Co1 Co5 C10 Co2 -42.3(5)
Co4 Co5 C10 Co2 9.9(14)
Au1 Co5 C10 Co2 58.7(4)
C11 Co2 C10 O10 39.7(19)
C5 Co2 C10 O10 -56.6(19)
C1 Co2 C10 O10 174.0(18)
Co5 Co2 C10 O10 -175(2)
Co1 Co2 C10 O10 -136.9(18)
Au2 Co2 C10 O10 93(2)
Au3 Co2 C10 O10 -80(2)
Co3 Co2 C10 O10 -179.4(15)
Au1 Co2 C10 O10 133.6(18)
C11 Co2 C10 Co5 -145.2(9)
C5 Co2 C10 Co5 118.5(9)
C1 Co2 C10 Co5 -10.9(7)
Co1 Co2 C10 Co5 38.2(5)
Au2 Co2 C10 Co5 -91.9(7)
Au3 Co2 C10 Co5 95.5(13)
Co3 Co2 C10 Co5 -4.3(9)
Au1 Co2 C10 Co5 -51.3(5)
C5 Co2 C11 O11 87(15)
C1 Co2 C11 O11 -91(15)
C10 Co2 C11 O11 -1(15)
Co5 Co2 C11 O11 -30(15)
Co1 Co2 C11 O11 71(22)
Au2 Co2 C11 O11 -148(15)
Au3 Co2 C11 O11 159(15)
Co3 Co2 C11 O11 -145(15)
Au1 Co2 C11 O11 -85(15)
C5 Co2 C11 Au2 -124.9(6)
C1 Co2 C11 Au2 57.2(10)
C10 Co2 C11 Au2 146.8(6)
Co5 Co2 C11 Au2 118.2(4)
Co1 Co2 C11 Au2 -141(11)
Au3 Co2 C11 Au2 -53.4(4)
Co3 Co2 C11 Au2 2.3(9)
Au1 Co2 C11 Au2 62.4(3)
P2 Au2 C11 O11 -12(2)
Co3 Au2 C11 O11 173.1(18)
C12 Au2 C11 O11 162.5(17)
Co2 Au2 C11 O11 175(2)
Au3 Au2 C11 O11 -134.8(19)
Au1 Au2 C11 O11 113.0(19)
P2 Au2 C11 Co2 172.8(4)
Co3 Au2 C11 Co2 -2.0(7)
C12 Au2 C11 Co2 -12.6(14)
Au3 Au2 C11 Co2 50.1(6)
Au1 Au2 C11 Co2 -62.1(6)
C6 Co3 C12 O12 -81(13)
C1 Co3 C12 O12 83(13)
Co1 Co3 C12 O12 2(17)
Au3 Co3 C12 O12 -155(13)
Co4 Co3 C12 O12 31(14)
Au2 Co3 C12 O12 149(14)
Co2 Co3 C12 O12 138(13)
Au1 Co3 C12 O12 86(13)
C6 Co3 C12 Au2 129.5(7)
C1 Co3 C12 Au2 -66.5(8)
Co1 Co3 C12 Au2 -147(4)
Au3 Co3 C12 Au2 55.4(4)
Co4 Co3 C12 Au2 -118.5(3)
Co2 Co3 C12 Au2 -11.5(8)
Au1 Co3 C12 Au2 -63.0(2)
P2 Au2 C12 O12 16.6(17)
Co3 Au2 C12 O12 -176(2)
C11 Au2 C12 O12 -158.4(15)
Co2 Au2 C12 O12 -166.2(16)
Au3 Au2 C12 O12 138.2(17)
Au1 Au2 C12 O12 -109.0(17)
P2 Au2 C12 Co3 -167.8(5)
C11 Au2 C12 Co3 17.2(13)
Co2 Au2 C12 Co3 9.4(7)
Au3 Au2 C12 Co3 -46.2(5)
Au1 Au2 C12 Co3 66.6(5)
C1 Au1 P1 C113 -154(12)
Co5 Au1 P1 C113 -101.2(5)
Co4 Au1 P1 C113 172.4(5)
Co2 Au1 P1 C113 -18.3(6)
Co3 Au1 P1 C113 86.4(5)
Au2 Au1 P1 C113 36.3(5)
C1 Au1 P1 C101 -35(12)
Co5 Au1 P1 C101 18.0(6)
Co4 Au1 P1 C101 -68.5(5)
Co2 Au1 P1 C101 100.9(5)
Co3 Au1 P1 C101 -154.5(5)
Au2 Au1 P1 C101 155.5(5)
C1 Au1 P1 C107 82(12)
Co5 Au1 P1 C107 134.8(4)
Co4 Au1 P1 C107 48.4(5)
Co2 Au1 P1 C107 -142.3(4)
Co3 Au1 P1 C107 -37.7(5)
Au2 Au1 P1 C107 -87.7(5)
C113 P1 C101 C102 158.3(8)
C107 P1 C101 C102 -88.9(8)
Au1 P1 C101 C102 33.3(9)
C113 P1 C101 C106 -20.9(11)
C107 P1 C101 C106 91.9(9)
Au1 P1 C101 C106 -145.9(8)
C106 C101 C102 C103 0.0
P1 C101 C102 C103 -179.2(10)
C101 C102 C103 C104 0.0
C102 C103 C104 C105 0.0
C103 C104 C105 C106 0.0
C104 C105 C106 C101 0.0
C102 C101 C106 C105 0.0
P1 C101 C106 C105 179.1(11)
C113 P1 C107 C108 70.3(9)
C101 P1 C107 C108 -39.8(8)
Au1 P1 C107 C108 -162.0(6)
C113 P1 C107 C112 -110.8(8)
C101 P1 C107 C112 139.2(7)
Au1 P1 C107 C112 16.9(8)
C112 C107 C108 C109 0.0
P1 C107 C108 C109 178.9(9)
C107 C108 C109 C110 0.0
C108 C109 C110 C111 0.0
C109 C110 C111 C112 0.0
C110 C111 C112 C107 0.0
C108 C107 C112 C111 0.0
P1 C107 C112 C111 -178.9(9)
C101 P1 C113 C114 -80.2(9)
C107 P1 C113 C114 170.2(8)
Au1 P1 C113 C114 43.7(9)
C101 P1 C113 C118 94.7(9)
C107 P1 C113 C118 -14.9(10)
Au1 P1 C113 C118 -141.5(7)
C118 C113 C114 C115 0.0
P1 C113 C114 C115 175.0(10)
C113 C114 C115 C116 0.0
C114 C115 C116 C117 0.0
C115 C116 C117 C118 0.0
C116 C117 C118 C113 0.0
C114 C113 C118 C117 0.0
P1 C113 C118 C117 -174.7(10)
Co3 Au2 P2 C201 -81.6(6)
C11 Au2 P2 C201 106.4(8)
C12 Au2 P2 C201 -69.8(8)
Co2 Au2 P2 C201 116.5(6)
Au3 Au2 P2 C201 -156.1(6)
Au1 Au2 P2 C201 13.4(6)
Co3 Au2 P2 C213 37.8(6)
C11 Au2 P2 C213 -134.2(7)
C12 Au2 P2 C213 49.6(7)
Co2 Au2 P2 C213 -124.0(5)
Au3 Au2 P2 C213 -36.7(5)
Au1 Au2 P2 C213 132.9(5)
Co3 Au2 P2 C207 155.0(5)
C11 Au2 P2 C207 -16.9(8)
C12 Au2 P2 C207 166.8(7)
Co2 Au2 P2 C207 -6.8(7)
Au3 Au2 P2 C207 80.6(5)
Au1 Au2 P2 C207 -109.9(5)
C213 P2 C201 C202 -74.5(9)
C207 P2 C201 C202 176.8(8)
Au2 P2 C201 C202 47.4(9)
C213 P2 C201 C206 102.2(10)
C207 P2 C201 C206 -6.6(10)
Au2 P2 C201 C206 -136.0(8)
C206 C201 C202 C203 0.0
P2 C201 C202 C203 176.8(11)
C201 C202 C203 C204 0.0
C202 C203 C204 C205 0.0
C203 C204 C205 C206 0.0
C204 C205 C206 C201 0.0
C202 C201 C206 C205 0.0
P2 C201 C206 C205 -176.5(11)
C201 P2 C207 C208 -84.8(8)
C213 P2 C207 C208 166.0(8)
Au2 P2 C207 C208 46.0(8)
C201 P2 C207 C212 95.9(9)
C213 P2 C207 C212 -13.2(10)
Au2 P2 C207 C212 -133.2(7)
C212 C207 C208 C209 0.0
P2 C207 C208 C209 -179.2(10)
C207 C208 C209 C210 0.0
C208 C209 C210 C211 0.0
C209 C210 C211 C212 0.0
C210 C211 C212 C207 0.0
C208 C207 C212 C211 0.0
P2 C207 C212 C211 179.2(10)
C201 P2 C213 C214 166.8(9)
C207 P2 C213 C214 -85.1(9)
Au2 P2 C213 C214 39.3(9)
C201 P2 C213 C218 -13.0(10)
C207 P2 C213 C218 95.1(9)
Au2 P2 C213 C218 -140.5(8)
C218 C213 C214 C215 0.0
P2 C213 C214 C215 -179.8(10)
C213 C214 C215 C216 0.0
C214 C215 C216 C217 0.0
C215 C216 C217 C218 0.0
C216 C217 C218 C213 0.0
C214 C213 C218 C217 0.0
P2 C213 C218 C217 179.8(10)
Co3 Au3 P3 C307 -1.4(7)
C6 Au3 P3 C307 -24.5(8)
Co2 Au3 P3 C307 -169.6(4)
Au2 Au3 P3 C307 110.4(5)
Co3 Au3 P3 C313 -125.3(6)
C6 Au3 P3 C313 -148.3(8)
Co2 Au3 P3 C313 66.6(5)
Au2 Au3 P3 C313 -13.4(5)
Co3 Au3 P3 C301 116.9(6)
C6 Au3 P3 C301 93.9(8)
Co2 Au3 P3 C301 -51.2(5)
Au2 Au3 P3 C301 -131.2(5)
C307 P3 C301 C302 67.1(8)
C313 P3 C301 C302 -178.5(7)
Au3 P3 C301 C302 -57.9(7)
C307 P3 C301 C306 -117.8(8)
C313 P3 C301 C306 -3.4(9)
Au3 P3 C301 C306 117.2(7)
C306 C301 C302 C303 0.0
P3 C301 C302 C303 175.3(9)
C301 C302 C303 C304 0.0
C302 C303 C304 C305 0.0
C303 C304 C305 C306 0.0
C304 C305 C306 C301 0.0
C302 C301 C306 C305 0.0
P3 C301 C306 C305 -175.0(10)
C313 P3 C307 C308 -67.7(8)
C301 P3 C307 C308 45.0(7)
Au3 P3 C307 C308 167.3(4)
C313 P3 C307 C312 109.3(8)
C301 P3 C307 C312 -138.0(7)
Au3 P3 C307 C312 -15.7(8)
C312 C307 C308 C309 0.0
P3 C307 C308 C309 177.1(9)
C307 C308 C309 C310 0.0
C308 C309 C310 C311 0.0
C309 C310 C311 C312 0.0
C310 C311 C312 C307 0.0
C308 C307 C312 C311 0.0
P3 C307 C312 C311 -177.0(9)
C307 P3 C313 C314 -166.7(9)
C301 P3 C313 C314 81.9(10)
Au3 P3 C313 C314 -39.0(10)
C307 P3 C313 C318 17.9(10)
C301 P3 C313 C318 -93.4(9)
Au3 P3 C313 C318 145.6(8)
C318 C313 C314 C315 0.0
P3 C313 C314 C315 -175.5(11)
C313 C314 C315 C316 0.0
C314 C315 C316 C317 0.0
C315 C316 C317 C318 0.0
C316 C317 C318 C313 0.0
C314 C313 C318 C317 0.0
P3 C313 C318 C317 175.3(11)
C605 O601 C602 C603 -1(8)
O601 C602 C603 C604 25(7)
C602 C603 C604 C605 -36(6)
C602 O601 C605 C604 -24(8)
C603 C604 C605 O601 38(6)
C701 C702 C703 C704 16(20)
C702 C703 C704 C705 129(17)
C703 C704 C705 C706 -170(16)
